data_4086331
loop_
_publ_author_name
'Edouard, Guy A.'
'Kelley, Paul'
'Herbert, David E.'
'Agapie, Theodor'

_publ_section_title
;
 Aryl Ether Cleavage by Group 9 and 10 Transition Metals: Stoichiometric
 Studies of Selectivity and Mechanism
;
_journal_name_full Organometallics
_journal_paper_doi 10.1021/acs.organomet.5b00710
_journal_year 2015
_chemical_formula_moiety 'C35 H48 Cl O P2 Rh, 0.5(C5 H12)'
_chemical_formula_sum 'C37.5 H54 Cl O P2 Rh'
_chemical_formula_weight 721.10
_space_group_crystal_system monoclinic
_space_group_IT_number 9
_space_group_name_Hall 'C -2yc'
_space_group_name_H-M_alt 'C 1 c 1'
_symmetry_space_group_name_Hall 'C -2yc'
_symmetry_space_group_name_H-M 'C 1 c 1'
_atom_sites_solution_hydrogens geom
_audit_creation_date 2015-02-11
_audit_creation_method
;
Olex2 1.2
(compiled 2015.01.26 svn.r3150 for OlexSys, GUI svn.r4998)
;
_cell_angle_alpha 90
_cell_angle_beta 103.6640(10)
_cell_angle_gamma 90
_cell_formula_units_Z 16
_cell_length_a 26.5795(9)
_cell_length_b 23.0419(8)
_cell_length_c 24.1024(8)
_cell_measurement_reflns_used 9816
_cell_measurement_temperature 100(2)
_cell_measurement_theta_max 37.88
_cell_measurement_theta_min 2.37
_cell_volume 14343.5(8)
_computing_cell_refinement 'SAINT v8.34A (Bruker, 2013)'
_computing_data_reduction 'SAINT v8.34A (Bruker, 2013)'
_computing_molecular_graphics 'Olex2 (Dolomanov et al., 2009)'
_computing_publication_material 'Olex2 (Dolomanov et al., 2009)'
_computing_structure_refinement 'ShelXL (Sheldrick, 2008)'
_diffrn_ambient_temperature 100
_diffrn_measured_fraction_theta_full 0.999
_diffrn_measured_fraction_theta_max 0.956
_diffrn_measurement_device_type 'Bruker APEX-II CCD'
_diffrn_measurement_method '\f and \w scans'
_diffrn_radiation_type MoK\a
_diffrn_radiation_wavelength 0.71073
_diffrn_reflns_av_R_equivalents 0.1043
_diffrn_reflns_av_unetI/netI 0.1301
_diffrn_reflns_Laue_measured_fraction_full 0.999
_diffrn_reflns_Laue_measured_fraction_max 0.956
_diffrn_reflns_limit_h_max 47
_diffrn_reflns_limit_h_min -47
_diffrn_reflns_limit_k_max 40
_diffrn_reflns_limit_k_min -40
_diffrn_reflns_limit_l_max 41
_diffrn_reflns_limit_l_min -42
_diffrn_reflns_number 383692
_diffrn_reflns_point_group_measured_fraction_full 0.999
_diffrn_reflns_point_group_measured_fraction_max 0.937
_diffrn_reflns_theta_full 25.000
_diffrn_reflns_theta_max 39.831
_diffrn_reflns_theta_min 2.253
_diffrn_standards_number 0
_exptl_absorpt_coefficient_mu 0.668
_exptl_absorpt_correction_T_max 1.0000
_exptl_absorpt_correction_T_min 0.9249
_exptl_absorpt_correction_type multi-scan
_exptl_absorpt_process_details
;
SADABS-2014/4 (Bruker,2014/4) was used for absorption correction.
wR2(int) was 0.1100 before and 0.0659 after correction.
The Ratio of minimum to maximum transmission is 0.9249.
The \l/2 correction factor is 0.00150.
;
_exptl_crystal_colour yellow
_exptl_crystal_colour_primary yellow
_exptl_crystal_density_diffrn 1.336
_exptl_crystal_description plate
_exptl_crystal_F_000 6064
_exptl_crystal_size_max 0.24
_exptl_crystal_size_mid 0.19
_exptl_crystal_size_min 0.06
_refine_diff_density_max 1.394
_refine_diff_density_min -0.987
_refine_diff_density_rms 0.155
_refine_ls_abs_structure_details
;
 Flack x determined using 16934 quotients [(I+)-(I-)]/[(I+)+(I-)]
 (Parsons, Flack and Wagner, Acta Cryst. B69 (2013) 249-259).
;
_refine_ls_abs_structure_Flack 0.439(15)
_refine_ls_extinction_method none
_refine_ls_goodness_of_fit_ref 1.009
_refine_ls_hydrogen_treatment constr
_refine_ls_matrix_type full
_refine_ls_number_parameters 1579
_refine_ls_number_reflns 82412
_refine_ls_number_restraints 2
_refine_ls_restrained_S_all 1.009
_refine_ls_R_factor_all 0.1478
_refine_ls_R_factor_gt 0.0639
_refine_ls_shift/su_max 0.001
_refine_ls_shift/su_mean 0.000
_refine_ls_structure_factor_coef Fsqd
_refine_ls_weighting_details 'w=1/[\s^2^(Fo^2^)+(0.0300P)^2^+22.8750P] where P=(Fo^2^+2Fc^2^)/3'
_refine_ls_weighting_scheme calc
_refine_ls_wR_factor_gt 0.0915
_refine_ls_wR_factor_ref 0.1113
_reflns_Friedel_coverage 0.961
_reflns_Friedel_fraction_full 0.999
_reflns_Friedel_fraction_max 0.919
_reflns_number_gt 48320
_reflns_number_total 82412
_reflns_threshold_expression 'I > 2\s(I)'
_cod_data_source_file om5b00710_si_001.cif
_cod_data_source_block p15042_a
_cod_original_formula_sum 'C37.50 H54 Cl O P2 Rh'
_cod_database_code 4086331
_shelx_space_group_comment
;
The symmetry employed for this shelxl refinement is uniquely defined
by the following loop, which should always be used as a source of
symmetry information in preference to the above space-group names.
They are only intended as comments.
;
_shelx_estimated_absorpt_t_max 0.961
_shelx_estimated_absorpt_t_min 0.856
_olex2_refinement_description
;
1. Fixed Uiso
 At 1.2 times of:
  All C(H) groups, All C(H,H) groups
 At 1.5 times of:
  All C(H,H,H) groups
2.a Ternary CH refined with riding coordinates:
 C94(H9IA), C97(H6JA), C100(H3KA), C103(H0LA), C59(H1EA), C62(H8EA), C65(H5FA),
  C68(H2GA), C24(HT), C27(H0AA), C30(H7AA), C33(H4BA), C129(H129), C132(H132),
 C135(H135), C138(H138)
2.b Secondary CH2 refined with riding coordinates:
 C0AA(H7LA,H8LA), C3AA(H9LA,H0MA), C4AA(H1MA,H2MA), C03N(H5NA,H6NA), C042(H7NA,
 H8NA), C044(H9NA,H0OA)
2.c Aromatic/amide H refined with riding coordinates:
 C72(H9GA), C74(H0HA), C76(H1HA), C79(H2HA), C80(H3HA), C81(H4HA), C82(H5HA),
 C85(H6HA), C86(H7HA), C87(H8HA), C88(H9HA), C37(H1CA), C39(H2CA), C41(H3CA),
 C44(H4CA), C45(H5CA), C46(H6CA), C47(H7CA), C50(H8CA), C51(H9CA), C52(H0DA),
 C53(H1DA), C1(H), C3(HA), C5(HB), C8(HC), C9(HD), C10(HE), C11(HF), C14(HG),
 C15(HH), C16(HI), C17(HJ), C107(H107), C109(H109), C111(H111), C114(H114),
 C115(H115), C116(H116), C117(H117), C120(H120), C121(H121), C122(H122),
 C123(H123)
2.d Idealised Me refined as rotating group:
 C5AA(H3MA,H4MA,H5MA), C6AA(H6MA,H7MA,H8MA), C91(H0IA,H1IA,H2IA), C92(H3IA,
 H4IA,H5IA), C93(H6IA,H7IA,H8IA), C95(H0JA,H1JA,H2JA), C96(H3JA,H4JA,H5JA),
 C98(H7JA,H8JA,H9JA), C99(H0KA,H1KA,H2KA), C101(H4KA,H5KA,H6KA), C102(H7KA,H8KA,
 H9KA), C104(H1LA,H2LA,H3LA), C105(H4LA,H5LA,H6LA), C56(H2DA,H3DA,H4DA),
 C57(H5DA,H6DA,H7DA), C58(H8DA,H9DA,H0EA), C60(H2EA,H3EA,H4EA), C61(H5EA,H6EA,
 H7EA), C63(H9EA,H0FA,H1FA), C64(H2FA,H3FA,H4FA), C66(H6FA,H7FA,H8FA), C67(H9FA,
 H0GA,H1GA), C69(H3GA,H4GA,H5GA), C70(H6GA,H7GA,H8GA), C20(HK,HL,HM), C21(HN,HO,
 HP), C22(HQ,HR,HS), C25(HU,HV,HW), C26(HX,HY,HZ), C28(H1AA,H2AA,H3AA),
 C29(H4AA,H5AA,H6AA), C31(H8AA,H9AA,H0BA), C32(H1BA,H2BA,H3BA), C34(H5BA,H6BA,
 H7BA), C35(H8BA,H9BA,H0CA), C126(H12A,H12B,H12C), C127(H12D,H12E,H12F),
 C128(H12G,H12H,H12I), C130(H13A,H13B,H13C), C131(H13D,H13E,H13F), C133(H13G,
 H13H,H13I), C134(H13J,H13K,H13L), C136(H13M,H13N,H13O), C137(H13P,H13Q,H13R),
 C139(H13S,H13T,H13U), C140(H14A,H14B,H14C), C03C(H9MA,H0NA,H1NA), C03I(H2NA,
 H3NA,H4NA)
;
_shelx_shelxl_version_number 2014/7
_olex2_submission_special_instructions 'No special instructions were received'

loop_
_space_group_symop_operation_xyz
'x, y, z'
'x, -y, z+1/2'
'x+1/2, y+1/2, z'
'x+1/2, -y+1/2, z+1/2'

loop_
_atom_site_label
_atom_site_type_symbol
_atom_site_fract_x
_atom_site_fract_y
_atom_site_fract_z
_atom_site_U_iso_or_equiv
_atom_site_adp_type
_atom_site_occupancy
_atom_site_site_symmetry_order
_atom_site_calc_flag
_atom_site_refinement_flags_posn
Rh3 Rh 0.28251(2) 0.82521(2) 0.19376(2) 0.00986(9) Uani 1 1 d .
Cl3 Cl 0.24009(8) 0.76735(7) 0.11241(8) 0.0160(3) Uani 1 1 d .
P5 P 0.21364(8) 0.89033(7) 0.17456(8) 0.0108(3) Uani 1 1 d .
P6 P 0.35011(8) 0.75894(7) 0.21571(8) 0.0111(3) Uani 1 1 d .
O3 O 0.3484(3) 0.9151(2) 0.2599(3) 0.0234(12) Uani 1 1 d .
C0AA C 0.1104(4) 0.6349(4) 0.3811(4) 0.056(3) Uani 1 1 d .
H7LA H 0.0935 0.6001 0.3926 0.067 Uiso 1 1 calc R
H8LA H 0.1274 0.6558 0.4164 0.067 Uiso 1 1 calc R
C3AA C 0.1525(4) 0.6146(5) 0.3519(4) 0.073(4) Uani 1 1 d .
H9LA H 0.1753 0.6477 0.3484 0.088 Uiso 1 1 calc R
H0MA H 0.1362 0.6006 0.3130 0.088 Uiso 1 1 calc R
C4AA C 0.0703(4) 0.6722(4) 0.3480(4) 0.064(3) Uani 1 1 d .
H1MA H 0.0855 0.7008 0.3260 0.077 Uiso 1 1 calc R
H2MA H 0.0524 0.6934 0.3735 0.077 Uiso 1 1 calc R
C5AA C 0.1880(3) 0.5612(5) 0.3890(3) 0.099(5) Uani 1 1 d .
H3MA H 0.2113 0.5453 0.3668 0.148 Uiso 1 1 calc GR
H4MA H 0.1650 0.5304 0.3966 0.148 Uiso 1 1 calc GR
H5MA H 0.2084 0.5766 0.4253 0.148 Uiso 1 1 calc GR
C6AA C 0.0292(5) 0.6295(5) 0.3043(5) 0.113(5) Uani 1 1 d .
H6MA H 0.0101 0.6521 0.2716 0.169 Uiso 1 1 calc GR
H7MA H 0.0049 0.6126 0.3246 0.169 Uiso 1 1 calc GR
H8MA H 0.0484 0.5983 0.2907 0.169 Uiso 1 1 calc GR
C72 C 0.2241(3) 0.7472(3) 0.2434(3) 0.0125(12) Uani 1 1 d .
H9GA H 0.2201 0.7408 0.2036 0.015 Uiso 1 1 calc R
C73 C 0.1913(3) 0.7875(3) 0.2619(3) 0.0140(12) Uani 1 1 d .
C74 C 0.1977(3) 0.7958(3) 0.3213(3) 0.0164(13) Uani 1 1 d .
H0HA H 0.1763 0.8229 0.3346 0.020 Uiso 1 1 calc R
C75 C 0.2355(2) 0.7642(2) 0.3614(2) 0.0190(11) Uani 1 1 d .
C76 C 0.2665(3) 0.7255(2) 0.3393(3) 0.0191(12) Uani 1 1 d .
H1HA H 0.2922 0.7039 0.3651 0.023 Uiso 1 1 calc R
C77 C 0.2608(3) 0.7176(3) 0.2808(3) 0.0125(11) Uani 1 1 d .
C78 C 0.1480(3) 0.8181(3) 0.2230(3) 0.0115(12) Uani 1 1 d .
C79 C 0.0980(2) 0.8020(3) 0.2286(3) 0.0170(12) Uani 1 1 d .
H2HA H 0.0948 0.7727 0.2553 0.020 Uiso 1 1 calc R
C80 C 0.0531(3) 0.8280(3) 0.1956(3) 0.0228(15) Uani 1 1 d .
H3HA H 0.0202 0.8168 0.2008 0.027 Uiso 1 1 calc R
C81 C 0.0566(3) 0.8694(3) 0.1561(3) 0.0184(13) Uani 1 1 d .
H4HA H 0.0263 0.8865 0.1328 0.022 Uiso 1 1 calc R
C82 C 0.1070(3) 0.8863(3) 0.1507(3) 0.0175(13) Uani 1 1 d .
H5HA H 0.1099 0.9162 0.1245 0.021 Uiso 1 1 calc R
C83 C 0.1508(3) 0.8612(3) 0.1820(3) 0.0153(13) Uani 1 1 d .
C84 C 0.2939(3) 0.6724(2) 0.2623(3) 0.0120(11) Uani 1 1 d .
C85 C 0.2881(3) 0.6158(3) 0.2784(3) 0.0192(13) Uani 1 1 d .
H6HA H 0.2626 0.6078 0.2991 0.023 Uiso 1 1 calc R
C86 C 0.3177(3) 0.5697(2) 0.2660(3) 0.0213(14) Uani 1 1 d .
H7HA H 0.3124 0.5312 0.2775 0.026 Uiso 1 1 calc R
C87 C 0.3552(3) 0.5824(3) 0.2359(3) 0.0195(13) Uani 1 1 d .
H8HA H 0.3756 0.5518 0.2263 0.023 Uiso 1 1 calc R
C88 C 0.3631(3) 0.6374(2) 0.2202(3) 0.0148(11) Uani 1 1 d .
H9HA H 0.3894 0.6447 0.2004 0.018 Uiso 1 1 calc R
C89 C 0.3327(3) 0.6849(3) 0.2329(3) 0.0152(12) Uani 1 1 d .
C90 C 0.2425(2) 0.7732(2) 0.4256(2) 0.0228(11) Uani 1 1 d .
C91 C 0.2627(3) 0.7181(3) 0.4592(2) 0.0471(18) Uani 1 1 d .
H0IA H 0.2392 0.6857 0.4452 0.071 Uiso 1 1 calc GR
H1IA H 0.2644 0.7244 0.4999 0.071 Uiso 1 1 calc GR
H2IA H 0.2973 0.7089 0.4541 0.071 Uiso 1 1 calc GR
C92 C 0.2824(3) 0.8214(3) 0.4440(3) 0.0421(18) Uani 1 1 d .
H3IA H 0.3148 0.8105 0.4341 0.063 Uiso 1 1 calc GR
H4IA H 0.2888 0.8271 0.4854 0.063 Uiso 1 1 calc GR
H5IA H 0.2693 0.8575 0.4244 0.063 Uiso 1 1 calc GR
C93 C 0.1922(4) 0.7893(3) 0.4415(4) 0.0295(17) Uani 1 1 d .
H6IA H 0.1794 0.8262 0.4233 0.044 Uiso 1 1 calc GR
H7IA H 0.1985 0.7933 0.4831 0.044 Uiso 1 1 calc GR
H8IA H 0.1664 0.7588 0.4284 0.044 Uiso 1 1 calc GR
C94 C 0.2227(3) 0.9551(3) 0.2223(3) 0.0162(13) Uani 1 1 d .
H9IA H 0.2573 0.9718 0.2215 0.019 Uiso 1 1 calc R
C95 C 0.2259(3) 0.9368(3) 0.2843(3) 0.0177(13) Uani 1 1 d .
H0JA H 0.1913 0.9264 0.2887 0.027 Uiso 1 1 calc GR
H1JA H 0.2396 0.9690 0.3100 0.027 Uiso 1 1 calc GR
H2JA H 0.2489 0.9032 0.2939 0.027 Uiso 1 1 calc GR
C96 C 0.1841(3) 1.0034(3) 0.2055(3) 0.0203(13) Uani 1 1 d .
H3JA H 0.1846 1.0171 0.1671 0.031 Uiso 1 1 calc GR
H4JA H 0.1931 1.0354 0.2328 0.031 Uiso 1 1 calc GR
H5JA H 0.1494 0.9890 0.2056 0.031 Uiso 1 1 calc GR
C97 C 0.2022(3) 0.9240(3) 0.1032(3) 0.0134(11) Uani 1 1 d .
H6JA H 0.1810 0.9598 0.1038 0.016 Uiso 1 1 calc R
C98 C 0.2548(3) 0.9429(3) 0.0936(3) 0.0283(17) Uani 1 1 d .
H7JA H 0.2708 0.9710 0.1231 0.042 Uiso 1 1 calc GR
H8JA H 0.2500 0.9608 0.0559 0.042 Uiso 1 1 calc GR
H9JA H 0.2774 0.9089 0.0959 0.042 Uiso 1 1 calc GR
C99 C 0.1740(4) 0.8867(3) 0.0524(3) 0.0238(15) Uani 1 1 d .
H0KA H 0.1963 0.8542 0.0473 0.036 Uiso 1 1 calc GR
H1KA H 0.1660 0.9105 0.0177 0.036 Uiso 1 1 calc GR
H2KA H 0.1418 0.8716 0.0600 0.036 Uiso 1 1 calc GR
C100 C 0.4017(3) 0.7787(3) 0.2795(3) 0.0161(12) Uani 1 1 d .
H3KA H 0.4137 0.8185 0.2722 0.019 Uiso 1 1 calc R
C101 C 0.3809(3) 0.7829(3) 0.3332(3) 0.0201(13) Uani 1 1 d .
H4KA H 0.3501 0.8078 0.3257 0.030 Uiso 1 1 calc GR
H5KA H 0.4075 0.7996 0.3644 0.030 Uiso 1 1 calc GR
H6KA H 0.3717 0.7441 0.3442 0.030 Uiso 1 1 calc GR
C102 C 0.4500(3) 0.7398(3) 0.2917(3) 0.0295(15) Uani 1 1 d .
H7KA H 0.4402 0.7000 0.2986 0.044 Uiso 1 1 calc GR
H8KA H 0.4750 0.7543 0.3255 0.044 Uiso 1 1 calc GR
H9KA H 0.4658 0.7404 0.2588 0.044 Uiso 1 1 calc GR
C103 C 0.3873(3) 0.7523(3) 0.1589(3) 0.0130(12) Uani 1 1 d .
H0LA H 0.4193 0.7291 0.1746 0.016 Uiso 1 1 calc R
C104 C 0.4036(3) 0.8124(3) 0.1448(3) 0.0170(13) Uani 1 1 d .
H1LA H 0.3729 0.8346 0.1256 0.025 Uiso 1 1 calc GR
H2LA H 0.4274 0.8093 0.1195 0.025 Uiso 1 1 calc GR
H3LA H 0.4209 0.8323 0.1801 0.025 Uiso 1 1 calc GR
C105 C 0.3575(4) 0.7232(3) 0.1044(3) 0.0210(15) Uani 1 1 d .
H4LA H 0.3432 0.6863 0.1138 0.031 Uiso 1 1 calc GR
H5LA H 0.3809 0.7159 0.0792 0.031 Uiso 1 1 calc GR
H6LA H 0.3292 0.7486 0.0850 0.031 Uiso 1 1 calc GR
C106 C 0.3232(3) 0.8803(3) 0.2378(3) 0.0229(16) Uani 1 1 d .
Rh2 Rh 0.48771(2) 0.92041(2) 0.54449(2) 0.00892(9) Uani 1 1 d .
Cl2 Cl 0.52857(8) 0.98248(7) 0.62285(8) 0.0167(3) Uani 1 1 d .
P3 P 0.55769(8) 0.85675(7) 0.56881(8) 0.0108(3) Uani 1 1 d .
P4 P 0.41825(7) 0.98439(7) 0.51805(8) 0.0099(3) Uani 1 1 d .
O2 O 0.4242(3) 0.8264(2) 0.4807(3) 0.0223(11) Uani 1 1 d .
C37 C 0.5488(3) 0.9968(3) 0.4950(3) 0.0105(11) Uani 1 1 d .
H1CA H 0.5538 1.0084 0.5338 0.013 Uiso 1 1 calc R
C38 C 0.5813(3) 0.9553(3) 0.4797(3) 0.0112(12) Uani 1 1 d .
C39 C 0.5744(3) 0.9414(3) 0.4230(3) 0.0162(12) Uani 1 1 d .
H2CA H 0.5971 0.9137 0.4127 0.019 Uiso 1 1 calc R
C40 C 0.5364(2) 0.9654(2) 0.3803(2) 0.0171(11) Uani 1 1 d .
C41 C 0.5032(2) 1.0057(2) 0.3953(3) 0.0186(12) Uani 1 1 d .
H3CA H 0.4767 1.0226 0.3664 0.022 Uiso 1 1 calc R
C42 C 0.5080(3) 1.0219(3) 0.4523(3) 0.0149(12) Uani 1 1 d .
C43 C 0.6261(3) 0.9291(2) 0.5238(3) 0.0118(12) Uani 1 1 d .
C44 C 0.6752(3) 0.9464(3) 0.5210(3) 0.0175(13) Uani 1 1 d .
H4CA H 0.6789 0.9754 0.4942 0.021 Uiso 1 1 calc R
C45 C 0.7186(3) 0.9231(3) 0.5558(3) 0.0205(14) Uani 1 1 d .
H5CA H 0.7520 0.9367 0.5539 0.025 Uiso 1 1 calc R
C46 C 0.7138(3) 0.8798(3) 0.5936(3) 0.0200(13) Uani 1 1 d .
H6CA H 0.7438 0.8632 0.6177 0.024 Uiso 1 1 calc R
C47 C 0.6666(3) 0.8611(3) 0.5966(3) 0.0148(12) Uani 1 1 d .
H7CA H 0.6641 0.8306 0.6224 0.018 Uiso 1 1 calc R
C48 C 0.6197(3) 0.8856(3) 0.5622(3) 0.0127(11) Uani 1 1 d .
C49 C 0.4730(3) 1.0671(2) 0.4671(3) 0.0149(12) Uani 1 1 d .
C50 C 0.4814(3) 1.1244(3) 0.4494(3) 0.0266(15) Uani 1 1 d .
H8CA H 0.5088 1.1317 0.4312 0.032 Uiso 1 1 calc R
C51 C 0.4501(3) 1.1694(3) 0.4585(3) 0.0254(15) Uani 1 1 d .
H9CA H 0.4559 1.2073 0.4457 0.031 Uiso 1 1 calc R
C52 C 0.4108(3) 1.1605(3) 0.4856(3) 0.0228(14) Uani 1 1 d .
H0DA H 0.3892 1.1917 0.4914 0.027 Uiso 1 1 calc R
C53 C 0.4033(3) 1.1038(2) 0.5047(3) 0.0182(12) Uani 1 1 d .
H1DA H 0.3764 1.0973 0.5239 0.022 Uiso 1 1 calc R
C54 C 0.4336(3) 1.0577(3) 0.4962(3) 0.0126(11) Uani 1 1 d .
C55 C 0.5291(2) 0.9434(3) 0.3181(2) 0.0290(13) Uani 1 1 d .
C56 C 0.4837(3) 0.9665(5) 0.2786(3) 0.080(3) Uani 1 1 d .
H2DA H 0.4528 0.9570 0.2922 0.121 Uiso 1 1 calc GR
H3DA H 0.4808 0.9493 0.2408 0.121 Uiso 1 1 calc GR
H4DA H 0.4870 1.0087 0.2761 0.121 Uiso 1 1 calc GR
C57 C 0.5179(3) 0.8760(3) 0.3180(3) 0.062(2) Uani 1 1 d .
H5DA H 0.5490 0.8557 0.3390 0.093 Uiso 1 1 calc GR
H6DA H 0.5084 0.8618 0.2786 0.093 Uiso 1 1 calc GR
H7DA H 0.4893 0.8687 0.3364 0.093 Uiso 1 1 calc GR
C58 C 0.5781(3) 0.9487(4) 0.2985(4) 0.039(2) Uani 1 1 d .
H8DA H 0.5868 0.9898 0.2961 0.058 Uiso 1 1 calc GR
H9DA H 0.5736 0.9307 0.2608 0.058 Uiso 1 1 calc GR
H0EA H 0.6061 0.9291 0.3257 0.058 Uiso 1 1 calc GR
C59 C 0.5505(3) 0.7896(3) 0.5238(3) 0.0167(12) Uani 1 1 d .
H1EA H 0.5167 0.7714 0.5255 0.020 Uiso 1 1 calc R
C60 C 0.5471(3) 0.8053(3) 0.4621(3) 0.0193(14) Uani 1 1 d .
H2EA H 0.5203 0.8348 0.4498 0.029 Uiso 1 1 calc GR
H3EA H 0.5382 0.7706 0.4382 0.029 Uiso 1 1 calc GR
H4EA H 0.5805 0.8205 0.4582 0.029 Uiso 1 1 calc GR
C61 C 0.5929(3) 0.7430(3) 0.5433(3) 0.0214(13) Uani 1 1 d .
H5EA H 0.6270 0.7602 0.5454 0.032 Uiso 1 1 calc GR
H6EA H 0.5872 0.7110 0.5158 0.032 Uiso 1 1 calc GR
H7EA H 0.5913 0.7283 0.5810 0.032 Uiso 1 1 calc GR
C62 C 0.5671(3) 0.8260(3) 0.6425(3) 0.0168(12) Uani 1 1 d .
H8EA H 0.5882 0.7898 0.6445 0.020 Uiso 1 1 calc R
C63 C 0.5131(3) 0.8091(3) 0.6494(3) 0.0206(13) Uani 1 1 d .
H9EA H 0.4918 0.8440 0.6478 0.031 Uiso 1 1 calc GR
H0FA H 0.5161 0.7897 0.6862 0.031 Uiso 1 1 calc GR
H1FA H 0.4968 0.7827 0.6184 0.031 Uiso 1 1 calc GR
C64 C 0.5946(3) 0.8662(3) 0.6902(3) 0.0229(14) Uani 1 1 d .
H2FA H 0.6285 0.8772 0.6838 0.034 Uiso 1 1 calc GR
H3FA H 0.5995 0.8462 0.7270 0.034 Uiso 1 1 calc GR
H4FA H 0.5737 0.9012 0.6905 0.034 Uiso 1 1 calc GR
C65 C 0.3668(3) 0.9586(3) 0.4556(3) 0.0140(11) Uani 1 1 d .
H5FA H 0.3564 0.9190 0.4654 0.017 Uiso 1 1 calc R
C66 C 0.3877(3) 0.9522(3) 0.4018(3) 0.0222(14) Uani 1 1 d .
H6FA H 0.3920 0.9907 0.3863 0.033 Uiso 1 1 calc GR
H7FA H 0.3631 0.9295 0.3732 0.033 Uiso 1 1 calc GR
H8FA H 0.4212 0.9322 0.4115 0.033 Uiso 1 1 calc GR
C67 C 0.3178(3) 0.9955(3) 0.4423(3) 0.0198(12) Uani 1 1 d .
H9FA H 0.3019 0.9949 0.4750 0.030 Uiso 1 1 calc GR
H0GA H 0.2934 0.9797 0.4087 0.030 Uiso 1 1 calc GR
H1GA H 0.3266 1.0355 0.4345 0.030 Uiso 1 1 calc GR
C68 C 0.3805(3) 0.9954(3) 0.5722(3) 0.0138(12) Uani 1 1 d .
H2GA H 0.3486 1.0179 0.5542 0.017 Uiso 1 1 calc R
C69 C 0.3636(4) 0.9349(3) 0.5892(4) 0.0216(15) Uani 1 1 d .
H3GA H 0.3428 0.9154 0.5553 0.032 Uiso 1 1 calc GR
H4GA H 0.3428 0.9394 0.6176 0.032 Uiso 1 1 calc GR
H5GA H 0.3943 0.9115 0.6055 0.032 Uiso 1 1 calc GR
C70 C 0.4091(3) 1.0284(3) 0.6262(3) 0.0173(13) Uani 1 1 d .
H6GA H 0.4369 1.0040 0.6483 0.026 Uiso 1 1 calc GR
H7GA H 0.3847 1.0381 0.6495 0.026 Uiso 1 1 calc GR
H8GA H 0.4240 1.0643 0.6149 0.026 Uiso 1 1 calc GR
C71 C 0.4501(2) 0.8646(2) 0.5033(3) 0.0105(11) Uani 1 1 d .
Rh1 Rh 0.28054(2) 0.32667(2) 0.19061(2) 0.00907(9) Uani 1 1 d .
Cl1 Cl 0.23907(8) 0.26280(7) 0.11361(8) 0.0157(3) Uani 1 1 d .
P1 P 0.35023(8) 0.26388(7) 0.21905(8) 0.0104(3) Uani 1 1 d .
P2 P 0.21051(8) 0.38936(7) 0.16407(8) 0.0102(3) Uani 1 1 d .
O1 O 0.3435(2) 0.4223(2) 0.2498(3) 0.0225(12) Uani 1 1 d .
C1 C 0.2211(3) 0.2497(3) 0.2419(3) 0.0135(12) Uani 1 1 d .
H H 0.2170 0.2362 0.2039 0.016 Uiso 1 1 calc R
C2 C 0.2597(3) 0.2281(2) 0.2839(3) 0.0120(11) Uani 1 1 d .
C3 C 0.2658(2) 0.2470(2) 0.3406(2) 0.0139(10) Uani 1 1 d .
HA H 0.2929 0.2313 0.3696 0.017 Uiso 1 1 calc R
C4 C 0.2325(2) 0.28839(19) 0.3551(2) 0.0120(9) Uani 1 1 d .
C5 C 0.1928(2) 0.3101(2) 0.3116(2) 0.0104(10) Uani 1 1 d .
HB H 0.1694 0.3376 0.3207 0.012 Uiso 1 1 calc R
C6 C 0.1867(3) 0.2923(3) 0.2542(3) 0.0099(11) Uani 1 1 d .
C7 C 0.2947(3) 0.1812(2) 0.2715(3) 0.0128(12) Uani 1 1 d .
C8 C 0.2891(3) 0.1258(2) 0.2904(3) 0.0167(12) Uani 1 1 d .
HC H 0.2627 0.1193 0.3102 0.020 Uiso 1 1 calc R
C9 C 0.3193(3) 0.0786(3) 0.2825(3) 0.0204(13) Uani 1 1 d .
HD H 0.3140 0.0412 0.2966 0.024 Uiso 1 1 calc R
C10 C 0.3582(3) 0.0888(2) 0.2527(3) 0.0214(14) Uani 1 1 d .
HE H 0.3790 0.0576 0.2455 0.026 Uiso 1 1 calc R
C11 C 0.3659(3) 0.1431(3) 0.2342(3) 0.0165(12) Uani 1 1 d .
HF H 0.3928 0.1491 0.2150 0.020 Uiso 1 1 calc R
C12 C 0.3351(3) 0.1914(3) 0.2427(3) 0.0124(11) Uani 1 1 d .
C13 C 0.1437(3) 0.3178(3) 0.2115(3) 0.0113(11) Uani 1 1 d .
C14 C 0.0933(2) 0.2999(3) 0.2138(3) 0.0123(11) Uani 1 1 d .
HG H 0.0894 0.2707 0.2402 0.015 Uiso 1 1 calc R
C15 C 0.0487(2) 0.3246(3) 0.1778(2) 0.0137(11) Uani 1 1 d .
HH H 0.0154 0.3115 0.1801 0.016 Uiso 1 1 calc R
C16 C 0.0529(3) 0.3673(3) 0.1396(3) 0.0152(12) Uani 1 1 d .
HI H 0.0229 0.3846 0.1160 0.018 Uiso 1 1 calc R
C17 C 0.1038(3) 0.3850(3) 0.1364(3) 0.0145(12) Uani 1 1 d .
HJ H 0.1075 0.4146 0.1102 0.017 Uiso 1 1 calc R
C18 C 0.1469(3) 0.3607(2) 0.1699(3) 0.0100(11) Uani 1 1 d .
C19 C 0.23893(19) 0.3123(2) 0.4155(2) 0.0157(9) Uani 1 1 d .
C20 C 0.1896(3) 0.3005(3) 0.4369(3) 0.0220(14) Uani 1 1 d .
HK H 0.1599 0.3194 0.4113 0.033 Uiso 1 1 calc GR
HL H 0.1940 0.3160 0.4756 0.033 Uiso 1 1 calc GR
HM H 0.1834 0.2585 0.4373 0.033 Uiso 1 1 calc GR
C21 C 0.2485(2) 0.37823(19) 0.4140(2) 0.0205(9) Uani 1 1 d .
HN H 0.2800 0.3854 0.4007 0.031 Uiso 1 1 calc GR
HO H 0.2525 0.3944 0.4524 0.031 Uiso 1 1 calc GR
HP H 0.2189 0.3968 0.3879 0.031 Uiso 1 1 calc GR
C22 C 0.2851(2) 0.2855(2) 0.4585(2) 0.0232(10) Uani 1 1 d .
HQ H 0.2798 0.2436 0.4610 0.035 Uiso 1 1 calc GR
HR H 0.2880 0.3032 0.4961 0.035 Uiso 1 1 calc GR
HS H 0.3169 0.2927 0.4458 0.035 Uiso 1 1 calc GR
C24 C 0.4011(3) 0.2908(2) 0.2806(3) 0.0148(11) Uani 1 1 d .
HT H 0.4109 0.3304 0.2697 0.018 Uiso 1 1 calc R
C25 C 0.3807(3) 0.2988(3) 0.3339(3) 0.0211(13) Uani 1 1 d .
HU H 0.3482 0.3208 0.3243 0.032 Uiso 1 1 calc GR
HV H 0.4062 0.3201 0.3627 0.032 Uiso 1 1 calc GR
HW H 0.3744 0.2608 0.3491 0.032 Uiso 1 1 calc GR
C26 C 0.4511(3) 0.2554(3) 0.2956(3) 0.0274(15) Uani 1 1 d .
HX H 0.4435 0.2162 0.3071 0.041 Uiso 1 1 calc GR
HY H 0.4758 0.2742 0.3272 0.041 Uiso 1 1 calc GR
HZ H 0.4661 0.2532 0.2623 0.041 Uiso 1 1 calc GR
C27 C 0.3879(3) 0.2519(3) 0.1635(3) 0.0158(13) Uani 1 1 d .
H0AA H 0.4195 0.2287 0.1810 0.019 Uiso 1 1 calc R
C28 C 0.4052(3) 0.3106(3) 0.1458(3) 0.0163(12) Uani 1 1 d .
H1AA H 0.3749 0.3325 0.1254 0.024 Uiso 1 1 calc GR
H2AA H 0.4290 0.3048 0.1208 0.024 Uiso 1 1 calc GR
H3AA H 0.4229 0.3322 0.1799 0.024 Uiso 1 1 calc GR
C29 C 0.3581(4) 0.2198(3) 0.1109(4) 0.0223(16) Uani 1 1 d .
H4AA H 0.3443 0.1835 0.1225 0.033 Uiso 1 1 calc GR
H5AA H 0.3813 0.2112 0.0858 0.033 Uiso 1 1 calc GR
H6AA H 0.3294 0.2442 0.0904 0.033 Uiso 1 1 calc GR
C30 C 0.2167(2) 0.4575(2) 0.2057(3) 0.0110(11) Uani 1 1 d .
H7AA H 0.2498 0.4762 0.2021 0.013 Uiso 1 1 calc R
C31 C 0.2227(3) 0.4445(3) 0.2698(3) 0.0168(13) Uani 1 1 d .
H8AA H 0.1887 0.4356 0.2769 0.025 Uiso 1 1 calc GR
H9AA H 0.2373 0.4785 0.2924 0.025 Uiso 1 1 calc GR
H0BA H 0.2458 0.4112 0.2809 0.025 Uiso 1 1 calc GR
C32 C 0.1745(3) 0.5024(3) 0.1873(3) 0.0253(16) Uani 1 1 d .
H1BA H 0.1699 0.5107 0.1465 0.038 Uiso 1 1 calc GR
H2BA H 0.1842 0.5382 0.2093 0.038 Uiso 1 1 calc GR
H3BA H 0.1420 0.4875 0.1942 0.038 Uiso 1 1 calc GR
C33 C 0.2014(3) 0.4167(3) 0.0903(3) 0.0142(12) Uani 1 1 d .
H4BA H 0.1811 0.4535 0.0876 0.017 Uiso 1 1 calc R
C34 C 0.2546(3) 0.4321(3) 0.0800(3) 0.0189(13) Uani 1 1 d .
H5BA H 0.2725 0.4588 0.1099 0.028 Uiso 1 1 calc GR
H6BA H 0.2501 0.4507 0.0426 0.028 Uiso 1 1 calc GR
H7BA H 0.2752 0.3967 0.0811 0.028 Uiso 1 1 calc GR
C35 C 0.1732(3) 0.3770(3) 0.0419(3) 0.0215(14) Uani 1 1 d .
H8BA H 0.1955 0.3441 0.0381 0.032 Uiso 1 1 calc GR
H9BA H 0.1648 0.3989 0.0060 0.032 Uiso 1 1 calc GR
H0CA H 0.1412 0.3626 0.0505 0.032 Uiso 1 1 calc GR
C36 C 0.3192(3) 0.3851(3) 0.2300(3) 0.0217(15) Uani 1 1 d .
Rh4 Rh -0.01234(2) 0.92896(2) 0.53845(2) 0.00895(9) Uani 1 1 d .
Cl4 Cl 0.03058(8) 0.98840(7) 0.61824(8) 0.0154(3) Uani 1 1 d .
P7 P -0.07990(7) 0.99514(7) 0.51428(8) 0.0089(3) Uani 1 1 d .
P8 P 0.05633(8) 0.86411(7) 0.56125(8) 0.0104(3) Uani 1 1 d .
O4 O -0.0793(2) 0.8369(2) 0.4757(3) 0.0234(12) Uani 1 1 d .
C107 C 0.0493(3) 1.0036(3) 0.4897(3) 0.0118(12) Uani 1 1 d .
H107 H 0.0546 1.0109 0.5294 0.014 Uiso 1 1 calc R
C108 C 0.0794(3) 0.9632(3) 0.4700(3) 0.0123(12) Uani 1 1 d .
C109 C 0.0728(3) 0.9552(2) 0.4118(3) 0.0156(12) Uani 1 1 d .
H109 H 0.0938 0.9273 0.3990 0.019 Uiso 1 1 calc R
C110 C 0.0373(2) 0.9856(2) 0.3719(2) 0.0135(9) Uani 1 1 d .
C111 C 0.0056(2) 1.0251(2) 0.3914(2) 0.0119(9) Uani 1 1 d .
H111 H -0.0196 1.0462 0.3644 0.014 Uiso 1 1 calc R
C112 C 0.0100(3) 1.0343(2) 0.4494(3) 0.0115(11) Uani 1 1 d .
C113 C -0.0238(3) 1.0794(3) 0.4672(3) 0.0143(12) Uani 1 1 d .
C114 C -0.0162(3) 1.1369(2) 0.4494(3) 0.0164(12) Uani 1 1 d .
H114 H 0.0096 1.1443 0.4289 0.020 Uiso 1 1 calc R
C115 C -0.0462(3) 1.1822(2) 0.4617(3) 0.0182(12) Uani 1 1 d .
H115 H -0.0408 1.2204 0.4494 0.022 Uiso 1 1 calc R
C116 C -0.0833(3) 1.1727(2) 0.4914(3) 0.0161(11) Uani 1 1 d .
H116 H -0.1035 1.2039 0.5000 0.019 Uiso 1 1 calc R
C117 C -0.0910(3) 1.1157(3) 0.5088(3) 0.0184(13) Uani 1 1 d .
H117 H -0.1169 1.1092 0.5294 0.022 Uiso 1 1 calc R
C118 C -0.0625(3) 1.0689(2) 0.4974(3) 0.0098(10) Uani 1 1 d .
C119 C 0.1241(3) 0.9335(3) 0.5111(3) 0.0151(13) Uani 1 1 d .
C120 C 0.1734(3) 0.9459(3) 0.5043(3) 0.0208(14) Uani 1 1 d .
H120 H 0.1768 0.9724 0.4752 0.025 Uiso 1 1 calc R
C121 C 0.2170(3) 0.9219(3) 0.5372(3) 0.0217(15) Uani 1 1 d .
H121 H 0.2502 0.9328 0.5324 0.026 Uiso 1 1 calc R
C122 C 0.2121(3) 0.8812(3) 0.5782(3) 0.0211(14) Uani 1 1 d .
H122 H 0.2423 0.8640 0.6015 0.025 Uiso 1 1 calc R
C123 C 0.1651(3) 0.8656(3) 0.5853(3) 0.0154(12) Uani 1 1 d .
H123 H 0.1628 0.8368 0.6129 0.018 Uiso 1 1 calc R
C124 C 0.1183(3) 0.8915(3) 0.5521(3) 0.0104(11) Uani 1 1 d .
C125 C 0.0299(2) 0.9754(2) 0.3070(2) 0.0203(10) Uani 1 1 d .
C126 C 0.0812(3) 0.9574(4) 0.2933(3) 0.035(2) Uani 1 1 d .
H12A H 0.1080 0.9859 0.3095 0.052 Uiso 1 1 calc GR
H12B H 0.0768 0.9556 0.2518 0.052 Uiso 1 1 calc GR
H12C H 0.0915 0.9191 0.3099 0.052 Uiso 1 1 calc GR
C127 C -0.0102(2) 0.9282(3) 0.2880(3) 0.0336(15) Uani 1 1 d .
H12D H 0.0019 0.8922 0.3084 0.050 Uiso 1 1 calc GR
H12E H -0.0155 0.9220 0.2468 0.050 Uiso 1 1 calc GR
H12F H -0.0430 0.9401 0.2966 0.050 Uiso 1 1 calc GR
C128 C 0.0110(3) 1.0320(3) 0.2723(2) 0.0355(14) Uani 1 1 d .
H12G H -0.0243 1.0412 0.2753 0.053 Uiso 1 1 calc GR
H12H H 0.0112 1.0260 0.2321 0.053 Uiso 1 1 calc GR
H12I H 0.0341 1.0642 0.2879 0.053 Uiso 1 1 calc GR
C129 C -0.1313(3) 0.9754(2) 0.4498(3) 0.0142(11) Uani 1 1 d .
H129 H -0.1441 0.9361 0.4575 0.017 Uiso 1 1 calc R
C130 C -0.1096(3) 0.9690(3) 0.3962(3) 0.0199(13) Uani 1 1 d .
H13A H -0.1028 1.0075 0.3824 0.030 Uiso 1 1 calc GR
H13B H -0.1348 0.9487 0.3664 0.030 Uiso 1 1 calc GR
H13C H -0.0772 0.9467 0.4058 0.030 Uiso 1 1 calc GR
C131 C -0.1783(2) 1.0150(2) 0.4371(3) 0.0210(12) Uani 1 1 d .
H13D H -0.1951 1.0140 0.4691 0.032 Uiso 1 1 calc GR
H13E H -0.2027 1.0019 0.4022 0.032 Uiso 1 1 calc GR
H13F H -0.1673 1.0548 0.4317 0.032 Uiso 1 1 calc GR
C132 C -0.1178(3) 1.0024(3) 0.5685(3) 0.0121(12) Uani 1 1 d .
H132 H -0.1491 1.0264 0.5517 0.015 Uiso 1 1 calc R
C133 C -0.1365(3) 0.9414(3) 0.5806(3) 0.0193(14) Uani 1 1 d .
H13G H -0.1583 0.9253 0.5454 0.029 Uiso 1 1 calc GR
H13H H -0.1566 0.9441 0.6098 0.029 Uiso 1 1 calc GR
H13I H -0.1065 0.9161 0.5943 0.029 Uiso 1 1 calc GR
C134 C -0.0893(3) 1.0315(3) 0.6251(3) 0.0170(13) Uani 1 1 d .
H13J H -0.0622 1.0054 0.6459 0.026 Uiso 1 1 calc GR
H13K H -0.1140 1.0397 0.6484 0.026 Uiso 1 1 calc GR
H13L H -0.0735 1.0679 0.6167 0.026 Uiso 1 1 calc GR
C135 C 0.0470(3) 0.7976(3) 0.5152(3) 0.0148(12) Uani 1 1 d .
H135 H 0.0127 0.7808 0.5167 0.018 Uiso 1 1 calc R
C136 C 0.0438(3) 0.8137(3) 0.4534(3) 0.0208(14) Uani 1 1 d .
H13M H 0.0171 0.8435 0.4412 0.031 Uiso 1 1 calc GR
H13N H 0.0348 0.7792 0.4293 0.031 Uiso 1 1 calc GR
H13O H 0.0773 0.8288 0.4497 0.031 Uiso 1 1 calc GR
C137 C 0.0880(3) 0.7488(3) 0.5349(3) 0.0222(13) Uani 1 1 d .
H13P H 0.1228 0.7647 0.5380 0.033 Uiso 1 1 calc GR
H13Q H 0.0818 0.7172 0.5069 0.033 Uiso 1 1 calc GR
H13R H 0.0853 0.7339 0.5721 0.033 Uiso 1 1 calc GR
C138 C 0.0671(3) 0.8336(3) 0.6351(3) 0.0161(12) Uani 1 1 d .
H138 H 0.0875 0.7970 0.6361 0.019 Uiso 1 1 calc R
C139 C 0.0131(3) 0.8169(3) 0.6437(3) 0.0221(14) Uani 1 1 d .
H13S H -0.0083 0.8518 0.6414 0.033 Uiso 1 1 calc GR
H13T H 0.0169 0.7987 0.6812 0.033 Uiso 1 1 calc GR
H13U H -0.0035 0.7895 0.6138 0.033 Uiso 1 1 calc GR
C140 C 0.0957(3) 0.8719(3) 0.6833(3) 0.0203(13) Uani 1 1 d .
H14A H 0.1287 0.8842 0.6756 0.030 Uiso 1 1 calc GR
H14B H 0.1023 0.8501 0.7192 0.030 Uiso 1 1 calc GR
H14C H 0.0746 0.9061 0.6862 0.030 Uiso 1 1 calc GR
C141 C -0.0521(2) 0.8738(2) 0.4977(3) 0.0105(11) Uani 1 1 d .
C03C C 0.2391(2) 1.1216(2) 0.4353(2) 0.0269(11) Uani 1 1 d .
H9MA H 0.2605 1.1421 0.4136 0.040 Uiso 1 1 calc GR
H0NA H 0.2613 1.0969 0.4642 0.040 Uiso 1 1 calc GR
H1NA H 0.2212 1.1498 0.4542 0.040 Uiso 1 1 calc GR
C03I C 0.0825(2) 1.1893(2) 0.3460(3) 0.0288(13) Uani 1 1 d .
H2NA H 0.0645 1.1708 0.3102 0.043 Uiso 1 1 calc GR
H3NA H 0.1029 1.2222 0.3376 0.043 Uiso 1 1 calc GR
H4NA H 0.0570 1.2032 0.3664 0.043 Uiso 1 1 calc GR
C03N C 0.1178(3) 1.1462(2) 0.3823(3) 0.0217(12) Uani 1 1 d .
H5NA H 0.0968 1.1137 0.3915 0.026 Uiso 1 1 calc R
H6NA H 0.1353 1.1650 0.4186 0.026 Uiso 1 1 calc R
C042 C 0.1587(2) 1.1220(2) 0.3536(3) 0.0219(12) Uani 1 1 d .
H7NA H 0.1763 1.1546 0.3392 0.026 Uiso 1 1 calc R
H8NA H 0.1415 1.0980 0.3204 0.026 Uiso 1 1 calc R
C044 C 0.1998(2) 1.0844(2) 0.3953(2) 0.0221(10) Uani 1 1 d .
H9NA H 0.1821 1.0590 0.4179 0.027 Uiso 1 1 calc R
H0OA H 0.2178 1.0592 0.3729 0.027 Uiso 1 1 calc R

loop_
_atom_site_aniso_label
_atom_site_aniso_U_11
_atom_site_aniso_U_22
_atom_site_aniso_U_33
_atom_site_aniso_U_23
_atom_site_aniso_U_13
_atom_site_aniso_U_12
Rh3 0.0080(2) 0.00983(15) 0.0115(2) -0.00205(15) 0.00174(17) 0.00005(16)
Cl3 0.0172(8) 0.0165(6) 0.0133(7) -0.0039(5) 0.0017(6) -0.0023(6)
P5 0.0087(7) 0.0098(6) 0.0139(7) -0.0011(5) 0.0026(5) 0.0001(5)
P6 0.0102(7) 0.0120(6) 0.0112(7) -0.0007(5) 0.0025(6) 0.0016(5)
O3 0.022(3) 0.022(2) 0.025(3) -0.0058(19) 0.003(2) -0.0004(19)
C0AA 0.052(6) 0.082(6) 0.035(5) 0.012(4) 0.014(4) 0.018(5)
C3AA 0.028(4) 0.162(10) 0.028(4) 0.039(5) 0.003(3) 0.003(5)
C4AA 0.048(5) 0.100(7) 0.049(5) 0.026(5) 0.022(4) 0.010(5)
C5AA 0.050(5) 0.228(12) 0.019(3) 0.008(5) 0.010(3) 0.089(7)
C6AA 0.137(11) 0.107(9) 0.127(9) 0.053(7) 0.097(9) 0.062(8)
C72 0.016(3) 0.009(2) 0.015(3) -0.0033(19) 0.011(2) -0.0012(19)
C73 0.014(3) 0.009(2) 0.019(3) -0.001(2) 0.005(2) -0.005(2)
C74 0.019(3) 0.019(3) 0.014(3) -0.005(2) 0.009(2) -0.004(2)
C75 0.019(3) 0.026(3) 0.012(2) -0.002(2) 0.0020(19) 0.000(2)
C76 0.016(3) 0.025(3) 0.017(3) -0.001(2) 0.005(2) 0.001(2)
C77 0.013(3) 0.015(2) 0.011(2) -0.0017(18) 0.005(2) -0.0050(18)
C78 0.006(2) 0.013(2) 0.015(3) -0.0038(18) 0.0003(19) -0.0019(16)
C79 0.009(2) 0.017(2) 0.027(3) 0.007(2) 0.007(2) 0.0025(17)
C80 0.012(3) 0.015(2) 0.045(5) -0.003(3) 0.012(3) -0.001(2)
C81 0.010(3) 0.014(2) 0.032(4) 0.001(2) 0.007(2) 0.0019(18)
C82 0.010(2) 0.018(3) 0.024(3) -0.004(2) 0.003(2) -0.0045(19)
C83 0.014(3) 0.012(2) 0.022(3) -0.004(2) 0.009(2) -0.0032(19)
C84 0.012(2) 0.010(2) 0.013(2) -0.0023(18) 0.0009(19) -0.0004(18)
C85 0.022(3) 0.018(2) 0.020(3) 0.004(2) 0.010(2) 0.001(2)
C86 0.027(3) 0.008(2) 0.026(3) -0.001(2) 0.002(2) 0.0031(19)
C87 0.024(3) 0.018(2) 0.017(3) -0.002(2) 0.006(2) 0.0054(19)
C88 0.018(2) 0.013(2) 0.015(3) -0.0029(18) 0.006(2) 0.0060(18)
C89 0.019(3) 0.015(2) 0.011(3) -0.0009(18) 0.001(2) 0.0029(19)
C90 0.022(3) 0.031(3) 0.015(2) -0.006(2) 0.006(2) 0.000(2)
C91 0.078(5) 0.052(4) 0.013(3) -0.001(3) 0.013(3) 0.005(4)
C92 0.041(4) 0.052(4) 0.031(4) -0.021(3) 0.004(3) -0.015(3)
C93 0.032(4) 0.037(3) 0.022(3) -0.004(3) 0.011(3) -0.007(3)
C94 0.012(3) 0.010(2) 0.027(3) -0.003(2) 0.007(2) -0.0001(18)
C95 0.016(3) 0.018(3) 0.019(3) -0.005(2) 0.004(2) 0.002(2)
C96 0.019(3) 0.017(2) 0.024(3) -0.002(2) 0.003(2) 0.004(2)
C97 0.013(2) 0.013(2) 0.013(3) 0.0036(17) 0.003(2) -0.0004(17)
C98 0.023(3) 0.032(3) 0.032(4) 0.016(3) 0.010(3) 0.001(3)
C99 0.029(4) 0.020(3) 0.021(3) 0.003(2) 0.004(3) 0.004(2)
C100 0.011(2) 0.019(2) 0.017(3) -0.0024(19) 0.001(2) 0.0006(18)
C101 0.021(3) 0.026(3) 0.012(3) 0.000(2) 0.000(2) 0.002(2)
C102 0.019(3) 0.036(3) 0.028(3) -0.006(3) -0.005(2) 0.008(2)
C103 0.007(3) 0.020(3) 0.014(3) 0.002(2) 0.006(2) 0.004(2)
C104 0.014(3) 0.023(3) 0.016(3) 0.002(2) 0.006(2) -0.002(2)
C105 0.027(4) 0.024(3) 0.013(3) -0.003(2) 0.006(3) 0.004(3)
C106 0.019(3) 0.031(3) 0.023(3) 0.008(2) 0.013(3) 0.016(2)
Rh2 0.0079(2) 0.00803(15) 0.0104(2) -0.00076(16) 0.00116(17) 0.00035(17)
Cl2 0.0170(9) 0.0159(6) 0.0160(8) -0.0028(6) 0.0014(6) -0.0015(6)
P3 0.0092(7) 0.0096(6) 0.0132(7) 0.0011(5) 0.0019(5) -0.0002(5)
P4 0.0089(7) 0.0102(6) 0.0107(7) 0.0005(5) 0.0024(6) 0.0014(5)
O2 0.017(2) 0.0143(19) 0.031(3) -0.0067(18) -0.0027(19) 0.0007(17)
C37 0.010(2) 0.009(2) 0.010(2) 0.0060(17) -0.0037(17) 0.0014(17)
C38 0.011(3) 0.009(2) 0.015(3) -0.0025(19) 0.006(2) -0.0023(18)
C39 0.014(3) 0.020(3) 0.017(3) -0.004(2) 0.010(2) -0.004(2)
C40 0.014(2) 0.032(3) 0.006(2) 0.002(2) 0.0031(18) 0.000(2)
C41 0.014(3) 0.032(3) 0.010(2) 0.001(2) 0.0030(19) 0.004(2)
C42 0.012(3) 0.015(2) 0.018(3) 0.002(2) 0.006(2) 0.000(2)
C43 0.010(3) 0.013(2) 0.011(3) -0.0013(18) 0.000(2) 0.0019(17)
C44 0.019(3) 0.016(2) 0.017(3) 0.001(2) 0.005(2) -0.0026(19)
C45 0.012(3) 0.024(3) 0.027(4) -0.010(2) 0.006(2) -0.003(2)
C46 0.014(3) 0.016(2) 0.028(3) 0.000(2) 0.003(2) 0.0026(19)
C47 0.007(2) 0.012(2) 0.022(3) 0.0045(19) -0.0042(19) 0.0056(16)
C48 0.010(2) 0.011(2) 0.017(3) -0.0002(18) 0.0036(19) 0.0009(18)
C49 0.018(3) 0.010(2) 0.016(3) 0.0010(19) 0.003(2) -0.001(2)
C50 0.027(3) 0.023(3) 0.032(3) 0.008(3) 0.013(3) 0.006(3)
C51 0.033(3) 0.012(2) 0.034(3) 0.007(2) 0.012(3) 0.000(2)
C52 0.026(3) 0.018(3) 0.025(3) 0.004(2) 0.006(2) 0.008(2)
C53 0.024(3) 0.011(2) 0.022(3) 0.001(2) 0.010(2) 0.003(2)
C54 0.011(2) 0.014(2) 0.013(2) 0.0032(18) 0.0039(19) -0.0004(18)
C55 0.020(3) 0.057(4) 0.010(2) -0.006(2) 0.003(2) 0.000(3)
C56 0.042(5) 0.166(10) 0.025(4) -0.039(5) -0.007(3) 0.034(6)
C57 0.075(6) 0.078(5) 0.041(4) -0.038(4) 0.028(4) -0.052(4)
C58 0.022(4) 0.079(6) 0.017(3) -0.016(3) 0.008(3) 0.001(4)
C59 0.017(3) 0.010(2) 0.024(3) -0.0046(19) 0.007(2) -0.0032(19)
C60 0.023(3) 0.019(3) 0.017(3) -0.005(2) 0.006(2) -0.003(2)
C61 0.017(3) 0.014(2) 0.030(3) 0.000(2) -0.001(2) 0.0100(19)
C62 0.018(3) 0.017(2) 0.014(3) 0.0061(19) 0.002(2) -0.001(2)
C63 0.014(3) 0.026(3) 0.023(3) 0.007(2) 0.005(2) -0.001(2)
C64 0.026(4) 0.026(3) 0.015(3) 0.002(2) 0.001(2) -0.007(2)
C65 0.008(2) 0.020(3) 0.013(3) -0.002(2) -0.0018(19) -0.0009(19)
C66 0.016(3) 0.034(3) 0.015(3) -0.002(2) 0.001(2) 0.001(3)
C67 0.010(2) 0.029(3) 0.017(3) 0.004(2) -0.003(2) 0.008(2)
C68 0.016(3) 0.014(3) 0.011(3) -0.002(2) 0.002(2) 0.003(2)
C69 0.024(4) 0.014(3) 0.030(4) 0.004(3) 0.012(3) 0.000(2)
C70 0.015(3) 0.024(3) 0.014(3) -0.003(2) 0.005(2) 0.002(2)
C71 0.009(2) 0.011(2) 0.008(2) -0.0045(17) -0.0062(17) -0.0002(17)
Rh1 0.0082(2) 0.00857(14) 0.0103(2) -0.00117(15) 0.00192(17) 0.00054(16)
Cl1 0.0203(9) 0.0153(6) 0.0112(7) -0.0033(5) 0.0034(6) -0.0041(6)
P1 0.0102(7) 0.0106(6) 0.0112(7) -0.0001(5) 0.0038(6) 0.0020(5)
P2 0.0085(7) 0.0094(6) 0.0125(7) 0.0001(5) 0.0021(5) 0.0003(5)
O1 0.016(2) 0.019(2) 0.029(3) -0.0052(18) -0.001(2) 0.0023(17)
C1 0.020(3) 0.014(2) 0.010(3) -0.0048(19) 0.013(2) -0.007(2)
C2 0.012(3) 0.012(2) 0.014(3) 0.0013(18) 0.007(2) 0.0013(18)
C3 0.014(2) 0.015(2) 0.013(2) 0.003(2) 0.0036(18) -0.001(2)
C4 0.012(2) 0.0099(19) 0.016(2) -0.0044(18) 0.0073(18) -0.0028(17)
C5 0.008(2) 0.012(2) 0.011(2) -0.0006(18) 0.0017(17) 0.0021(17)
C6 0.010(3) 0.012(2) 0.008(2) 0.0005(17) 0.0024(19) -0.0025(18)
C7 0.013(2) 0.017(2) 0.010(2) 0.0038(18) 0.006(2) 0.0047(18)
C8 0.019(3) 0.015(2) 0.018(3) 0.005(2) 0.008(2) 0.000(2)
C9 0.026(3) 0.014(2) 0.023(3) 0.007(2) 0.009(2) 0.002(2)
C10 0.025(3) 0.011(2) 0.030(3) -0.001(2) 0.010(3) 0.004(2)
C11 0.018(3) 0.015(2) 0.018(3) 0.0048(19) 0.008(2) 0.0065(19)
C12 0.015(3) 0.010(2) 0.013(3) 0.0001(18) 0.005(2) 0.0052(18)
C13 0.007(2) 0.013(2) 0.015(3) -0.0027(18) 0.005(2) -0.0035(17)
C14 0.008(2) 0.013(2) 0.018(3) -0.0024(18) 0.0066(19) -0.0014(16)
C15 0.005(2) 0.019(2) 0.017(3) -0.0021(19) 0.002(2) -0.0013(17)
C16 0.006(2) 0.017(2) 0.019(3) -0.003(2) -0.002(2) -0.0007(17)
C17 0.014(3) 0.015(2) 0.016(3) -0.0021(19) 0.005(2) -0.0033(18)
C18 0.009(2) 0.010(2) 0.010(3) -0.0012(17) -0.0002(18) -0.0025(16)
C19 0.016(2) 0.020(2) 0.011(2) -0.0023(17) 0.0043(17) -0.0010(17)
C20 0.030(4) 0.022(3) 0.017(3) -0.001(2) 0.012(3) -0.005(2)
C21 0.027(2) 0.018(2) 0.016(2) -0.0009(17) 0.0039(18) -0.0027(18)
C22 0.025(3) 0.030(3) 0.013(2) 0.0019(19) 0.0012(19) 0.006(2)
C24 0.012(2) 0.016(2) 0.017(3) 0.003(2) 0.0030(19) 0.002(2)
C25 0.019(3) 0.030(3) 0.013(3) 0.000(2) 0.002(2) -0.001(3)
C26 0.021(3) 0.030(3) 0.029(3) -0.001(3) 0.002(2) 0.006(3)
C27 0.015(3) 0.017(3) 0.020(3) 0.005(2) 0.011(2) 0.006(2)
C28 0.014(3) 0.019(3) 0.017(3) 0.000(2) 0.006(2) 0.000(2)
C29 0.028(4) 0.023(3) 0.020(3) -0.007(3) 0.014(3) 0.001(3)
C30 0.008(2) 0.009(2) 0.016(3) -0.0008(17) 0.0029(19) 0.0018(16)
C31 0.015(3) 0.015(2) 0.021(3) -0.004(2) 0.007(2) 0.001(2)
C32 0.025(4) 0.014(2) 0.039(4) -0.008(2) 0.010(3) 0.002(2)
C33 0.012(3) 0.012(2) 0.019(3) 0.0050(19) 0.004(2) 0.0015(19)
C34 0.017(3) 0.023(3) 0.018(3) 0.004(2) 0.005(2) 0.000(2)
C35 0.028(4) 0.021(3) 0.013(3) 0.001(2) 0.000(2) -0.001(2)
C36 0.019(3) 0.019(3) 0.030(4) 0.010(2) 0.013(3) 0.012(2)
Rh4 0.0078(2) 0.00824(16) 0.0108(2) -0.00154(15) 0.00217(17) 0.00031(16)
Cl4 0.0172(8) 0.0162(6) 0.0126(7) -0.0025(5) 0.0034(6) -0.0017(6)
P7 0.0080(7) 0.0095(6) 0.0091(7) -0.0002(5) 0.0020(5) 0.0016(5)
P8 0.0097(7) 0.0094(6) 0.0124(7) 0.0001(5) 0.0032(5) 0.0005(5)
O4 0.017(3) 0.019(2) 0.030(3) -0.009(2) -0.002(2) -0.0008(18)
C107 0.007(2) 0.013(2) 0.014(3) 0.003(2) 0.000(2) 0.0017(18)
C108 0.010(3) 0.014(2) 0.014(3) 0.0019(19) 0.005(2) 0.0004(19)
C109 0.016(3) 0.010(2) 0.023(3) -0.003(2) 0.008(2) 0.0013(19)
C110 0.013(2) 0.015(2) 0.014(2) -0.0077(19) 0.0074(17) -0.0069(18)
C111 0.013(2) 0.014(2) 0.008(2) 0.0016(18) 0.0029(16) -0.0003(18)
C112 0.015(3) 0.009(2) 0.012(2) -0.0005(17) 0.006(2) 0.0006(18)
C113 0.015(3) 0.016(2) 0.012(2) -0.001(2) 0.0026(19) 0.003(2)
C114 0.019(3) 0.012(2) 0.020(3) 0.0024(19) 0.007(2) -0.0029(19)
C115 0.020(3) 0.014(2) 0.021(3) 0.0019(19) 0.004(2) -0.0012(19)
C116 0.022(3) 0.0065(19) 0.019(2) 0.0026(18) 0.0049(19) 0.0050(19)
C117 0.019(3) 0.019(3) 0.019(3) -0.003(2) 0.007(2) 0.003(2)
C118 0.011(2) 0.008(2) 0.010(2) -0.0008(16) 0.0021(17) 0.0012(16)
C119 0.019(3) 0.009(2) 0.021(3) 0.0007(19) 0.012(2) 0.0031(19)
C120 0.020(3) 0.011(2) 0.034(4) -0.001(2) 0.013(3) -0.0012(19)
C121 0.017(3) 0.014(2) 0.034(4) 0.003(2) 0.007(3) 0.000(2)
C122 0.010(3) 0.019(3) 0.030(4) -0.004(2) -0.003(2) 0.002(2)
C123 0.016(3) 0.011(2) 0.019(3) 0.0030(19) 0.005(2) 0.0065(18)
C124 0.004(2) 0.014(2) 0.011(3) -0.0023(18) -0.0019(18) 0.0040(16)
C125 0.016(2) 0.032(3) 0.014(2) -0.009(2) 0.0068(18) -0.006(2)
C126 0.016(3) 0.073(5) 0.017(3) -0.021(3) 0.009(3) 0.001(3)
C127 0.030(3) 0.052(4) 0.022(3) -0.019(3) 0.012(3) -0.022(3)
C128 0.050(4) 0.046(4) 0.012(2) 0.003(2) 0.009(2) 0.000(3)
C129 0.013(2) 0.014(2) 0.013(2) -0.0001(19) -0.0010(18) -0.0015(19)
C130 0.020(3) 0.027(3) 0.012(3) -0.004(2) 0.003(2) -0.004(2)
C131 0.012(2) 0.026(3) 0.022(3) -0.001(2) -0.0036(19) 0.008(2)
C132 0.013(3) 0.014(2) 0.010(2) -0.0001(19) 0.003(2) 0.002(2)
C133 0.019(3) 0.025(3) 0.017(3) 0.006(2) 0.010(2) 0.000(2)
C134 0.017(3) 0.020(3) 0.015(3) -0.001(2) 0.006(2) 0.004(2)
C135 0.015(3) 0.012(2) 0.017(3) -0.0034(19) 0.003(2) 0.0003(19)
C136 0.028(4) 0.016(3) 0.020(3) -0.008(2) 0.008(2) 0.001(2)
C137 0.028(3) 0.012(2) 0.028(3) -0.005(2) 0.008(2) 0.003(2)
C138 0.015(3) 0.016(2) 0.017(3) 0.0008(19) 0.003(2) 0.001(2)
C139 0.014(3) 0.032(3) 0.021(3) 0.011(2) 0.007(2) 0.000(2)
C140 0.026(3) 0.023(3) 0.011(3) 0.002(2) 0.004(2) 0.000(2)
C141 0.008(2) 0.009(2) 0.013(2) -0.0051(18) -0.0004(18) -0.0023(17)
C03C 0.023(2) 0.031(3) 0.027(3) 0.008(2) 0.007(2) 0.010(2)
C03I 0.027(3) 0.030(3) 0.028(3) -0.007(2) 0.003(2) 0.005(2)
C03N 0.029(3) 0.0092(19) 0.030(3) 0.0026(19) 0.013(2) -0.0012(18)
C042 0.026(3) 0.018(2) 0.025(3) 0.004(2) 0.012(2) 0.000(2)
C044 0.030(3) 0.018(2) 0.019(2) 0.0009(18) 0.006(2) 0.0045(19)

loop_
_atom_type_symbol
_atom_type_description
_atom_type_scat_dispersion_real
_atom_type_scat_dispersion_imag
_atom_type_scat_source
C C 0.0033 0.0016 'International Tables Vol C Tables 4.2.6.8 and 6.1.1.4'
H H 0.0000 0.0000 'International Tables Vol C Tables 4.2.6.8 and 6.1.1.4'
Cl Cl 0.1484 0.1585 'International Tables Vol C Tables 4.2.6.8 and 6.1.1.4'
O O 0.0106 0.0060 'International Tables Vol C Tables 4.2.6.8 and 6.1.1.4'
P P 0.1023 0.0942 'International Tables Vol C Tables 4.2.6.8 and 6.1.1.4'
Rh Rh -1.1178 0.9187 'International Tables Vol C Tables 4.2.6.8 and 6.1.1.4'

loop_
_geom_angle_atom_site_label_1
_geom_angle_atom_site_label_2
_geom_angle_atom_site_label_3
_geom_angle
P5 Rh3 Cl3 90.00(7)
P6 Rh3 Cl3 90.55(7)
P6 Rh3 P5 177.90(7)
C106 Rh3 Cl3 161.6(2)
C106 Rh3 P5 89.9(2)
C106 Rh3 P6 90.2(2)
C83 P5 Rh3 115.7(2)
C83 P5 C94 102.7(3)
C94 P5 Rh3 114.4(2)
C97 P5 Rh3 113.9(2)
C97 P5 C83 106.8(3)
C97 P5 C94 102.0(3)
C89 P6 Rh3 116.0(3)
C89 P6 C100 102.5(3)
C89 P6 C103 107.0(3)
C100 P6 Rh3 114.1(2)
C100 P6 C103 102.1(3)
C103 P6 Rh3 113.6(2)
H7LA C0AA H8LA 107.3
C3AA C0AA H7LA 108.1
C3AA C0AA H8LA 108.1
C4AA C0AA H7LA 108.1
C4AA C0AA H8LA 108.1
C4AA C0AA C3AA 116.8(6)
C0AA C3AA H9LA 109.4
C0AA C3AA H0MA 109.4
C0AA C3AA C5AA 111.2(5)
H9LA C3AA H0MA 108.0
C5AA C3AA H9LA 109.4
C5AA C3AA H0MA 109.4
C0AA C4AA H1MA 110.4
C0AA C4AA H2MA 110.4
C0AA C4AA C6AA 106.6(8)
H1MA C4AA H2MA 108.6
C6AA C4AA H1MA 110.4
C6AA C4AA H2MA 110.4
C3AA C5AA H3MA 109.5
C3AA C5AA H4MA 109.5
C3AA C5AA H5MA 109.5
H3MA C5AA H4MA 109.5
H3MA C5AA H5MA 109.5
H4MA C5AA H5MA 109.5
C4AA C6AA H6MA 109.5
C4AA C6AA H7MA 109.5
C4AA C6AA H8MA 109.5
H6MA C6AA H7MA 109.5
H6MA C6AA H8MA 109.5
H7MA C6AA H8MA 109.5
C73 C72 H9GA 119.2
C77 C72 H9GA 119.2
C77 C72 C73 121.5(6)
C72 C73 C78 124.0(7)
C74 C73 C72 118.1(7)
C74 C73 C78 117.7(6)
C73 C74 H0HA 119.5
C73 C74 C75 121.0(6)
C75 C74 H0HA 119.5
C74 C75 C90 121.0(5)
C76 C75 C74 117.0(5)
C76 C75 C90 121.9(5)
C75 C76 H1HA 118.9
C77 C76 C75 122.3(6)
C77 C76 H1HA 118.9
C72 C77 C76 120.0(6)
C72 C77 C84 122.3(6)
C76 C77 C84 117.5(6)
C79 C78 C73 114.9(6)
C83 C78 C73 128.0(6)
C83 C78 C79 117.1(6)
C78 C79 H2HA 119.1
C80 C79 C78 121.7(6)
C80 C79 H2HA 119.1
C79 C80 H3HA 119.8
C81 C80 C79 120.4(6)
C81 C80 H3HA 119.8
C80 C81 H4HA 120.9
C80 C81 C82 118.1(7)
C82 C81 H4HA 120.9
C81 C82 H5HA 118.9
C83 C82 C81 122.2(6)
C83 C82 H5HA 118.9
C78 C83 P5 121.3(6)
C82 C83 P5 117.9(5)
C82 C83 C78 120.4(7)
C85 C84 C77 117.4(6)
C85 C84 C89 118.6(6)
C89 C84 C77 123.9(5)
C84 C85 H6HA 118.2
C84 C85 C86 123.5(6)
C86 C85 H6HA 118.2
C85 C86 H7HA 121.3
C87 C86 C85 117.4(6)
C87 C86 H7HA 121.3
C86 C87 H8HA 119.3
C88 C87 C86 121.3(6)
C88 C87 H8HA 119.3
C87 C88 H9HA 119.3
C87 C88 C89 121.4(6)
C89 C88 H9HA 119.3
C84 C89 P6 123.6(5)
C84 C89 C88 117.8(6)
C88 C89 P6 118.3(5)
C75 C90 C91 111.5(4)
C92 C90 C75 107.5(5)
C92 C90 C91 108.4(6)
C93 C90 C75 112.7(5)
C93 C90 C91 106.7(5)
C93 C90 C92 109.9(5)
C90 C91 H0IA 109.5
C90 C91 H1IA 109.5
C90 C91 H2IA 109.5
H0IA C91 H1IA 109.5
H0IA C91 H2IA 109.5
H1IA C91 H2IA 109.5
C90 C92 H3IA 109.5
C90 C92 H4IA 109.5
C90 C92 H5IA 109.5
H3IA C92 H4IA 109.5
H3IA C92 H5IA 109.5
H4IA C92 H5IA 109.5
C90 C93 H6IA 109.5
C90 C93 H7IA 109.5
C90 C93 H8IA 109.5
H6IA C93 H7IA 109.5
H6IA C93 H8IA 109.5
H7IA C93 H8IA 109.5
P5 C94 H9IA 106.4
C95 C94 P5 110.5(4)
C95 C94 H9IA 106.4
C96 C94 P5 116.5(5)
C96 C94 H9IA 106.4
C96 C94 C95 110.0(6)
C94 C95 H0JA 109.5
C94 C95 H1JA 109.5
C94 C95 H2JA 109.5
H0JA C95 H1JA 109.5
H0JA C95 H2JA 109.5
H1JA C95 H2JA 109.5
C94 C96 H3JA 109.5
C94 C96 H4JA 109.5
C94 C96 H5JA 109.5
H3JA C96 H4JA 109.5
H3JA C96 H5JA 109.5
H4JA C96 H5JA 109.5
P5 C97 H6JA 107.7
C98 C97 P5 107.6(5)
C98 C97 H6JA 107.7
C98 C97 C99 109.2(6)
C99 C97 P5 116.7(4)
C99 C97 H6JA 107.7
C97 C98 H7JA 109.5
C97 C98 H8JA 109.5
C97 C98 H9JA 109.5
H7JA C98 H8JA 109.5
H7JA C98 H9JA 109.5
H8JA C98 H9JA 109.5
C97 C99 H0KA 109.5
C97 C99 H1KA 109.5
C97 C99 H2KA 109.5
H0KA C99 H1KA 109.5
H0KA C99 H2KA 109.5
H1KA C99 H2KA 109.5
P6 C100 H3KA 106.4
C101 C100 P6 111.9(5)
C101 C100 H3KA 106.4
C101 C100 C102 109.2(6)
C102 C100 P6 115.9(5)
C102 C100 H3KA 106.4
C100 C101 H4KA 109.5
C100 C101 H5KA 109.5
C100 C101 H6KA 109.5
H4KA C101 H5KA 109.5
H4KA C101 H6KA 109.5
H5KA C101 H6KA 109.5
C100 C102 H7KA 109.5
C100 C102 H8KA 109.5
C100 C102 H9KA 109.5
H7KA C102 H8KA 109.5
H7KA C102 H9KA 109.5
H8KA C102 H9KA 109.5
P6 C103 H0LA 108.3
C104 C103 P6 108.5(5)
C104 C103 H0LA 108.3
C104 C103 C105 109.1(6)
C105 C103 P6 114.2(5)
C105 C103 H0LA 108.3
C103 C104 H1LA 109.5
C103 C104 H2LA 109.5
C103 C104 H3LA 109.5
H1LA C104 H2LA 109.5
H1LA C104 H3LA 109.5
H2LA C104 H3LA 109.5
C103 C105 H4LA 109.5
C103 C105 H5LA 109.5
C103 C105 H6LA 109.5
H4LA C105 H5LA 109.5
H4LA C105 H6LA 109.5
H5LA C105 H6LA 109.5
O3 C106 Rh3 173.9(7)
P3 Rh2 Cl2 89.50(7)
P4 Rh2 Cl2 91.15(7)
P4 Rh2 P3 178.61(7)
C71 Rh2 Cl2 162.6(2)
C71 Rh2 P3 89.7(2)
C71 Rh2 P4 90.0(2)
C48 P3 Rh2 115.7(2)
C48 P3 C59 102.8(3)
C48 P3 C62 107.5(3)
C59 P3 Rh2 114.1(3)
C59 P3 C62 102.1(3)
C62 P3 Rh2 113.4(2)
C54 P4 Rh2 116.3(2)
C54 P4 C65 103.3(3)
C65 P4 Rh2 113.5(2)
C68 P4 Rh2 115.0(3)
C68 P4 C54 105.6(3)
C68 P4 C65 101.4(3)
C38 C37 H1CA 120.1
C38 C37 C42 119.8(6)
C42 C37 H1CA 120.1
C37 C38 C43 121.2(6)
C39 C38 C37 118.6(7)
C39 C38 C43 120.0(6)
C38 C39 H2CA 118.2
C38 C39 C40 123.5(6)
C40 C39 H2CA 118.2
C39 C40 C41 118.2(5)
C39 C40 C55 119.7(5)
C41 C40 C55 121.9(5)
C40 C41 H3CA 119.3
C40 C41 C42 121.4(6)
C42 C41 H3CA 119.3
C37 C42 C49 121.2(6)
C41 C42 C37 118.4(6)
C41 C42 C49 120.3(7)
C44 C43 C38 116.4(6)
C44 C43 C48 120.1(6)
C48 C43 C38 123.2(6)
C43 C44 H4CA 119.1
C45 C44 C43 121.9(6)
C45 C44 H4CA 119.1
C44 C45 H5CA 120.2
C44 C45 C46 119.5(7)
C46 C45 H5CA 120.2
C45 C46 H6CA 119.9
C47 C46 C45 120.2(7)
C47 C46 H6CA 119.9
C46 C47 H7CA 118.9
C46 C47 C48 122.3(6)
C48 C47 H7CA 118.9
C43 C48 P3 125.0(5)
C43 C48 C47 116.0(6)
C47 C48 P3 119.0(5)
C50 C49 C42 115.0(6)
C54 C49 C42 126.3(5)
C54 C49 C50 118.7(6)
C49 C50 H8CA 119.8
C51 C50 C49 120.5(7)
C51 C50 H8CA 119.8
C50 C51 H9CA 119.4
C52 C51 C50 121.2(6)
C52 C51 H9CA 119.4
C51 C52 H0DA 120.8
C51 C52 C53 118.3(6)
C53 C52 H0DA 120.8
C52 C53 H1DA 118.9
C54 C53 C52 122.2(7)
C54 C53 H1DA 118.9
C49 C54 P4 121.5(5)
C53 C54 P4 119.2(5)
C53 C54 C49 119.0(6)
C40 C55 C57 107.6(5)
C56 C55 C40 114.3(5)
C56 C55 C57 103.5(7)
C56 C55 C58 114.6(6)
C58 C55 C40 111.0(5)
C58 C55 C57 105.0(6)
C55 C56 H2DA 109.5
C55 C56 H3DA 109.5
C55 C56 H4DA 109.5
H2DA C56 H3DA 109.5
H2DA C56 H4DA 109.5
H3DA C56 H4DA 109.5
C55 C57 H5DA 109.5
C55 C57 H6DA 109.5
C55 C57 H7DA 109.5
H5DA C57 H6DA 109.5
H5DA C57 H7DA 109.5
H6DA C57 H7DA 109.5
C55 C58 H8DA 109.5
C55 C58 H9DA 109.5
C55 C58 H0EA 109.5
H8DA C58 H9DA 109.5
H8DA C58 H0EA 109.5
H9DA C58 H0EA 109.5
P3 C59 H1EA 107.0
C60 C59 P3 110.3(4)
C60 C59 H1EA 107.0
C60 C59 C61 109.5(6)
C61 C59 P3 115.5(5)
C61 C59 H1EA 107.0
C59 C60 H2EA 109.5
C59 C60 H3EA 109.5
C59 C60 H4EA 109.5
H2EA C60 H3EA 109.5
H2EA C60 H4EA 109.5
H3EA C60 H4EA 109.5
C59 C61 H5EA 109.5
C59 C61 H6EA 109.5
C59 C61 H7EA 109.5
H5EA C61 H6EA 109.5
H5EA C61 H7EA 109.5
H6EA C61 H7EA 109.5
P3 C62 H8EA 108.0
C63 C62 P3 106.2(5)
C63 C62 H8EA 108.0
C64 C62 P3 114.7(5)
C64 C62 H8EA 108.0
C64 C62 C63 111.6(6)
C62 C63 H9EA 109.5
C62 C63 H0FA 109.5
C62 C63 H1FA 109.5
H9EA C63 H0FA 109.5
H9EA C63 H1FA 109.5
H0FA C63 H1FA 109.5
C62 C64 H2FA 109.5
C62 C64 H3FA 109.5
C62 C64 H4FA 109.5
H2FA C64 H3FA 109.5
H2FA C64 H4FA 109.5
H3FA C64 H4FA 109.5
P4 C65 H5FA 106.8
C66 C65 P4 111.7(5)
C66 C65 H5FA 106.8
C67 C65 P4 114.7(4)
C67 C65 H5FA 106.8
C67 C65 C66 109.7(6)
C65 C66 H6FA 109.5
C65 C66 H7FA 109.5
C65 C66 H8FA 109.5
H6FA C66 H7FA 109.5
H6FA C66 H8FA 109.5
H7FA C66 H8FA 109.5
C65 C67 H9FA 109.5
C65 C67 H0GA 109.5
C65 C67 H1GA 109.5
H9FA C67 H0GA 109.5
H9FA C67 H1GA 109.5
H0GA C67 H1GA 109.5
P4 C68 H2GA 108.1
C69 C68 P4 107.6(5)
C69 C68 H2GA 108.1
C70 C68 P4 115.0(5)
C70 C68 H2GA 108.1
C70 C68 C69 109.7(6)
C68 C69 H3GA 109.5
C68 C69 H4GA 109.5
C68 C69 H5GA 109.5
H3GA C69 H4GA 109.5
H3GA C69 H5GA 109.5
H4GA C69 H5GA 109.5
C68 C70 H6GA 109.5
C68 C70 H7GA 109.5
C68 C70 H8GA 109.5
H6GA C70 H7GA 109.5
H6GA C70 H8GA 109.5
H7GA C70 H8GA 109.5
O2 C71 Rh2 174.0(6)
P1 Rh1 Cl1 91.98(7)
P1 Rh1 P2 178.79(7)
P2 Rh1 Cl1 88.67(7)
C36 Rh1 Cl1 161.6(2)
C36 Rh1 P1 89.7(2)
C36 Rh1 P2 90.0(2)
C12 P1 Rh1 116.1(2)
C12 P1 C24 103.1(3)
C12 P1 C27 106.3(3)
C24 P1 Rh1 113.9(2)
C24 P1 C27 102.1(3)
C27 P1 Rh1 113.9(3)
C18 P2 Rh1 116.4(2)
C30 P2 Rh1 114.5(2)
C30 P2 C18 103.2(3)
C33 P2 Rh1 113.0(2)
C33 P2 C18 106.3(3)
C33 P2 C30 102.0(3)
C2 C1 H 119.7
C2 C1 C6 120.6(6)
C6 C1 H 119.7
C1 C2 C3 120.4(6)
C1 C2 C7 120.7(6)
C3 C2 C7 118.8(6)
C2 C3 HA 119.3
C4 C3 C2 121.3(5)
C4 C3 HA 119.3
C3 C4 C19 123.3(5)
C5 C4 C3 117.8(5)
C5 C4 C19 118.8(4)
C4 C5 HB 119.2
C4 C5 C6 121.6(5)
C6 C5 HB 119.2
C1 C6 C13 124.3(6)
C5 C6 C1 118.3(6)
C5 C6 C13 117.4(6)
C8 C7 C2 118.8(6)
C8 C7 C12 117.7(6)
C12 C7 C2 123.5(5)
C7 C8 HC 117.6
C7 C8 C9 124.7(6)
C9 C8 HC 117.6
C8 C9 HD 121.5
C8 C9 C10 117.1(6)
C10 C9 HD 121.5
C9 C10 HE 119.8
C11 C10 C9 120.4(6)
C11 C10 HE 119.8
C10 C11 HF 118.9
C10 C11 C12 122.3(6)
C12 C11 HF 118.9
C7 C12 P1 122.9(4)
C11 C12 P1 119.3(5)
C11 C12 C7 117.8(5)
C14 C13 C6 116.2(6)
C14 C13 C18 116.4(6)
C18 C13 C6 127.3(6)
C13 C14 HG 119.3
C15 C14 C13 121.5(6)
C15 C14 HG 119.3
C14 C15 HH 119.6
C16 C15 C14 120.9(6)
C16 C15 HH 119.6
C15 C16 HI 121.0
C15 C16 C17 118.0(6)
C17 C16 HI 121.0
C16 C17 HJ 119.2
C18 C17 C16 121.6(6)
C18 C17 HJ 119.2
C13 C18 P2 120.6(5)
C17 C18 P2 117.7(5)
C17 C18 C13 121.6(6)
C4 C19 C20 110.0(5)
C4 C19 C21 108.3(4)
C4 C19 C22 112.9(4)
C20 C19 C21 109.8(4)
C22 C19 C20 108.1(5)
C22 C19 C21 107.6(4)
C19 C20 HK 109.5
C19 C20 HL 109.5
C19 C20 HM 109.5
HK C20 HL 109.5
HK C20 HM 109.5
HL C20 HM 109.5
C19 C21 HN 109.5
C19 C21 HO 109.5
C19 C21 HP 109.5
HN C21 HO 109.5
HN C21 HP 109.5
HO C21 HP 109.5
C19 C22 HQ 109.5
C19 C22 HR 109.5
C19 C22 HS 109.5
HQ C22 HR 109.5
HQ C22 HS 109.5
HR C22 HS 109.5
P1 C24 HT 106.3
C25 C24 P1 112.2(5)
C25 C24 HT 106.3
C25 C24 C26 109.2(6)
C26 C24 P1 115.9(4)
C26 C24 HT 106.3
C24 C25 HU 109.5
C24 C25 HV 109.5
C24 C25 HW 109.5
HU C25 HV 109.5
HU C25 HW 109.5
HV C25 HW 109.5
C24 C26 HX 109.5
C24 C26 HY 109.5
C24 C26 HZ 109.5
HX C26 HY 109.5
HX C26 HZ 109.5
HY C26 HZ 109.5
P1 C27 H0AA 108.3
C28 C27 P1 108.5(5)
C28 C27 H0AA 108.3
C29 C27 P1 114.0(6)
C29 C27 H0AA 108.3
C29 C27 C28 109.3(7)
C27 C28 H1AA 109.5
C27 C28 H2AA 109.5
C27 C28 H3AA 109.5
H1AA C28 H2AA 109.5
H1AA C28 H3AA 109.5
H2AA C28 H3AA 109.5
C27 C29 H4AA 109.5
C27 C29 H5AA 109.5
C27 C29 H6AA 109.5
H4AA C29 H5AA 109.5
H4AA C29 H6AA 109.5
H5AA C29 H6AA 109.5
P2 C30 H7AA 106.6
C31 C30 P2 110.7(4)
C31 C30 H7AA 106.6
C32 C30 P2 117.1(5)
C32 C30 H7AA 106.6
C32 C30 C31 108.6(5)
C30 C31 H8AA 109.5
C30 C31 H9AA 109.5
C30 C31 H0BA 109.5
H8AA C31 H9AA 109.5
H8AA C31 H0BA 109.5
H9AA C31 H0BA 109.5
C30 C32 H1BA 109.5
C30 C32 H2BA 109.5
C30 C32 H3BA 109.5
H1BA C32 H2BA 109.5
H1BA C32 H3BA 109.5
H2BA C32 H3BA 109.5
P2 C33 H4BA 107.3
C34 C33 P2 108.5(5)
C34 C33 H4BA 107.3
C35 C33 P2 117.3(5)
C35 C33 H4BA 107.3
C35 C33 C34 108.7(6)
C33 C34 H5BA 109.5
C33 C34 H6BA 109.5
C33 C34 H7BA 109.5
H5BA C34 H6BA 109.5
H5BA C34 H7BA 109.5
H6BA C34 H7BA 109.5
C33 C35 H8BA 109.5
C33 C35 H9BA 109.5
C33 C35 H0CA 109.5
H8BA C35 H9BA 109.5
H8BA C35 H0CA 109.5
H9BA C35 H0CA 109.5
O1 C36 Rh1 174.0(7)
Cl4 Rh4 C107 76.95(15)
P7 Rh4 Cl4 91.10(7)
P7 Rh4 C107 89.21(14)
P8 Rh4 Cl4 88.83(7)
P8 Rh4 P7 178.57(7)
P8 Rh4 C107 89.38(14)
C141 Rh4 Cl4 160.9(2)
C141 Rh4 P7 90.4(2)
C141 Rh4 P8 90.1(2)
C141 Rh4 C107 122.1(3)
C118 P7 Rh4 116.4(2)
C118 P7 C129 102.4(3)
C118 P7 C132 106.4(3)
C129 P7 Rh4 114.8(2)
C132 P7 Rh4 113.8(2)
C132 P7 C129 101.5(3)
C124 P8 Rh4 115.5(2)
C124 P8 C135 102.0(3)
C124 P8 C138 107.7(3)
C135 P8 Rh4 113.6(2)
C138 P8 Rh4 113.7(2)
C138 P8 C135 103.0(3)
Rh4 C107 H107 69.5
C108 C107 Rh4 100.0(4)
C108 C107 H107 120.4
C108 C107 C112 119.2(6)
C112 C107 Rh4 100.4(4)
C112 C107 H107 120.4
C107 C108 C109 119.5(6)
C107 C108 C119 120.4(6)
C109 C108 C119 119.6(6)
C108 C109 H109 118.5
C110 C109 C108 123.0(5)
C110 C109 H109 118.5
C109 C110 C111 117.9(5)
C109 C110 C125 122.3(5)
C111 C110 C125 119.8(5)
C110 C111 H111 119.2
C112 C111 C110 121.6(5)
C112 C111 H111 119.2
C107 C112 C113 122.5(6)
C111 C112 C107 118.7(6)
C111 C112 C113 118.6(6)
C114 C113 C112 114.9(6)
C118 C113 C112 125.9(5)
C118 C113 C114 119.1(6)
C113 C114 H114 119.8
C115 C114 C113 120.5(6)
C115 C114 H114 119.8
C114 C115 H115 119.6
C116 C115 C114 120.9(6)
C116 C115 H115 119.6
C115 C116 H116 120.6
C115 C116 C117 118.7(6)
C117 C116 H116 120.6
C116 C117 H117 118.6
C118 C117 C116 122.8(6)
C118 C117 H117 118.6
C113 C118 P7 121.6(4)
C117 C118 P7 120.1(5)
C117 C118 C113 118.0(5)
C120 C119 C108 116.5(6)
C120 C119 C124 118.9(7)
C124 C119 C108 124.4(6)
C119 C120 H120 118.4
C121 C120 C119 123.2(6)
C121 C120 H120 118.4
C120 C121 H121 120.7
C120 C121 C122 118.6(7)
C122 C121 H121 120.7
C121 C122 H122 119.5
C123 C122 C121 121.1(7)
C123 C122 H122 119.5
C122 C123 H123 119.3
C122 C123 C124 121.5(6)
C124 C123 H123 119.3
C119 C124 P8 124.8(5)
C119 C124 C123 116.7(6)
C123 C124 P8 118.3(5)
C110 C125 C128 111.1(4)
C126 C125 C110 110.5(5)
C126 C125 C128 107.5(5)
C127 C125 C110 109.0(4)
C127 C125 C126 109.8(5)
C127 C125 C128 108.8(5)
C125 C126 H12A 109.5
C125 C126 H12B 109.5
C125 C126 H12C 109.5
H12A C126 H12B 109.5
H12A C126 H12C 109.5
H12B C126 H12C 109.5
C125 C127 H12D 109.5
C125 C127 H12E 109.5
C125 C127 H12F 109.5
H12D C127 H12E 109.5
H12D C127 H12F 109.5
H12E C127 H12F 109.5
C125 C128 H12G 109.5
C125 C128 H12H 109.5
C125 C128 H12I 109.5
H12G C128 H12H 109.5
H12G C128 H12I 109.5
H12H C128 H12I 109.5
P7 C129 H129 106.3
C130 C129 P7 112.1(5)
C130 C129 H129 106.3
C131 C129 P7 115.2(4)
C131 C129 H129 106.3
C131 C129 C130 109.9(5)
C129 C130 H13A 109.5
C129 C130 H13B 109.5
C129 C130 H13C 109.5
H13A C130 H13B 109.5
H13A C130 H13C 109.5
H13B C130 H13C 109.5
C129 C131 H13D 109.5
C129 C131 H13E 109.5
C129 C131 H13F 109.5
H13D C131 H13E 109.5
H13D C131 H13F 109.5
H13E C131 H13F 109.5
P7 C132 H132 107.8
C133 C132 P7 107.8(5)
C133 C132 H132 107.8
C133 C132 C134 110.0(6)
C134 C132 P7 115.4(5)
C134 C132 H132 107.8
C132 C133 H13G 109.5
C132 C133 H13H 109.5
C132 C133 H13I 109.5
H13G C133 H13H 109.5
H13G C133 H13I 109.5
H13H C133 H13I 109.5
C132 C134 H13J 109.5
C132 C134 H13K 109.5
C132 C134 H13L 109.5
H13J C134 H13K 109.5
H13J C134 H13L 109.5
H13K C134 H13L 109.5
P8 C135 H135 106.8
C136 C135 P8 110.5(4)
C136 C135 H135 106.8
C136 C135 C137 110.3(6)
C137 C135 P8 115.1(5)
C137 C135 H135 106.8
C135 C136 H13M 109.5
C135 C136 H13N 109.5
C135 C136 H13O 109.5
H13M C136 H13N 109.5
H13M C136 H13O 109.5
H13N C136 H13O 109.5
C135 C137 H13P 109.5
C135 C137 H13Q 109.5
C135 C137 H13R 109.5
H13P C137 H13Q 109.5
H13P C137 H13R 109.5
H13Q C137 H13R 109.5
P8 C138 H138 107.6
C139 C138 P8 106.4(5)
C139 C138 H138 107.6
C140 C138 P8 116.6(5)
C140 C138 H138 107.6
C140 C138 C139 110.8(6)
C138 C139 H13S 109.5
C138 C139 H13T 109.5
C138 C139 H13U 109.5
H13S C139 H13T 109.5
H13S C139 H13U 109.5
H13T C139 H13U 109.5
C138 C140 H14A 109.5
C138 C140 H14B 109.5
C138 C140 H14C 109.5
H14A C140 H14B 109.5
H14A C140 H14C 109.5
H14B C140 H14C 109.5
O4 C141 Rh4 174.0(6)
H9MA C03C H0NA 109.5
H9MA C03C H1NA 109.5
H0NA C03C H1NA 109.5
C044 C03C H9MA 109.5
C044 C03C H0NA 109.5
C044 C03C H1NA 109.5
H2NA C03I H3NA 109.5
H2NA C03I H4NA 109.5
H3NA C03I H4NA 109.5
C03N C03I H2NA 109.5
C03N C03I H3NA 109.5
C03N C03I H4NA 109.5
C03I C03N H5NA 109.0
C03I C03N H6NA 109.0
C03I C03N C042 113.1(5)
H5NA C03N H6NA 107.8
C042 C03N H5NA 109.0
C042 C03N H6NA 109.0
C03N C042 H7NA 109.2
C03N C042 H8NA 109.2
C03N C042 C044 112.1(4)
H7NA C042 H8NA 107.9
C044 C042 H7NA 109.2
C044 C042 H8NA 109.2
C03C C044 C042 111.7(4)
C03C C044 H9NA 109.3
C03C C044 H0OA 109.3
C042 C044 H9NA 109.3
C042 C044 H0OA 109.3
H9NA C044 H0OA 107.9

loop_
_geom_bond_atom_site_label_1
_geom_bond_atom_site_label_2
_geom_bond_distance
Rh3 Cl3 2.418(2)
Rh3 P5 2.3274(19)
Rh3 P6 2.322(2)
Rh3 C106 1.833(8)
P5 C83 1.847(7)
P5 C94 1.864(6)
P5 C97 1.846(6)
P6 C89 1.841(7)
P6 C100 1.858(8)
P6 C103 1.876(7)
O3 C106 1.098(9)
C0AA H7LA 0.9900
C0AA H8LA 0.9900
C0AA C3AA 1.528(8)
C0AA C4AA 1.452(12)
C3AA H9LA 0.9900
C3AA H0MA 0.9900
C3AA C5AA 1.675(13)
C4AA H1MA 0.9900
C4AA H2MA 0.9900
C4AA C6AA 1.651(14)
C5AA H3MA 0.9800
C5AA H4MA 0.9800
C5AA H5MA 0.9800
C6AA H6MA 0.9800
C6AA H7MA 0.9800
C6AA H8MA 0.9800
C72 H9GA 0.9500
C72 C73 1.416(9)
C72 C77 1.347(10)
C73 C74 1.416(10)
C73 C78 1.479(10)
C74 H0HA 0.9500
C74 C75 1.419(9)
C75 C76 1.400(8)
C75 C90 1.529(7)
C76 H1HA 0.9500
C76 C77 1.393(9)
C77 C84 1.500(9)
C78 C79 1.416(9)
C78 C83 1.415(9)
C79 H2HA 0.9500
C79 C80 1.402(10)
C80 H3HA 0.9500
C80 C81 1.367(9)
C81 H4HA 0.9500
C81 C82 1.430(9)
C82 H5HA 0.9500
C82 C83 1.358(10)
C84 C85 1.379(8)
C84 C89 1.412(10)
C85 H6HA 0.9500
C85 C86 1.396(9)
C86 H7HA 0.9500
C86 C87 1.396(10)
C87 H8HA 0.9500
C87 C88 1.353(9)
C88 H9HA 0.9500
C88 C89 1.436(9)
C90 C91 1.534(8)
C90 C92 1.528(8)
C90 C93 1.520(10)
C91 H0IA 0.9800
C91 H1IA 0.9800
C91 H2IA 0.9800
C92 H3IA 0.9800
C92 H4IA 0.9800
C92 H5IA 0.9800
C93 H6IA 0.9800
C93 H7IA 0.9800
C93 H8IA 0.9800
C94 H9IA 1.0000
C94 C95 1.537(9)
C94 C96 1.503(9)
C95 H0JA 0.9800
C95 H1JA 0.9800
C95 H2JA 0.9800
C96 H3JA 0.9800
C96 H4JA 0.9800
C96 H5JA 0.9800
C97 H6JA 1.0000
C97 C98 1.535(10)
C97 C99 1.536(10)
C98 H7JA 0.9800
C98 H8JA 0.9800
C98 H9JA 0.9800
C99 H0KA 0.9800
C99 H1KA 0.9800
C99 H2KA 0.9800
C100 H3KA 1.0000
C100 C101 1.528(10)
C100 C102 1.536(10)
C101 H4KA 0.9800
C101 H5KA 0.9800
C101 H6KA 0.9800
C102 H7KA 0.9800
C102 H8KA 0.9800
C102 H9KA 0.9800
C103 H0LA 1.0000
C103 C104 1.514(10)
C103 C105 1.521(11)
C104 H1LA 0.9800
C104 H2LA 0.9800
C104 H3LA 0.9800
C105 H4LA 0.9800
C105 H5LA 0.9800
C105 H6LA 0.9800
Rh2 Cl2 2.413(2)
Rh2 P3 2.332(2)
Rh2 P4 2.3307(19)
Rh2 C71 1.781(5)
P3 C48 1.819(7)
P3 C59 1.873(7)
P3 C62 1.874(7)
P4 C54 1.843(6)
P4 C65 1.875(7)
P4 C68 1.843(7)
O2 C71 1.170(8)
C37 H1CA 0.9500
C37 C38 1.396(9)
C37 C42 1.430(10)
C38 C39 1.373(9)
C38 C43 1.522(10)
C39 H2CA 0.9500
C39 C40 1.376(9)
C40 C41 1.387(8)
C40 C55 1.550(7)
C41 H3CA 0.9500
C41 C42 1.399(9)
C42 C49 1.494(9)
C43 C44 1.381(10)
C43 C48 1.402(9)
C44 H4CA 0.9500
C44 C45 1.366(10)
C45 H5CA 0.9500
C45 C46 1.379(10)
C46 H6CA 0.9500
C46 C47 1.345(10)
C47 H7CA 0.9500
C47 C48 1.439(9)
C49 C50 1.423(9)
C49 C54 1.408(10)
C50 H8CA 0.9500
C50 C51 1.379(10)
C51 H9CA 0.9500
C51 C52 1.373(11)
C52 H0DA 0.9500
C52 C53 1.416(9)
C53 H1DA 0.9500
C53 C54 1.376(9)
C55 C56 1.448(10)
C55 C57 1.581(9)
C55 C58 1.493(9)
C56 H2DA 0.9800
C56 H3DA 0.9800
C56 H4DA 0.9800
C57 H5DA 0.9800
C57 H6DA 0.9800
C57 H7DA 0.9800
C58 H8DA 0.9800
C58 H9DA 0.9800
C58 H0EA 0.9800
C59 H1EA 1.0000
C59 C60 1.513(9)
C59 C61 1.547(9)
C60 H2EA 0.9800
C60 H3EA 0.9800
C60 H4EA 0.9800
C61 H5EA 0.9800
C61 H6EA 0.9800
C61 H7EA 0.9800
C62 H8EA 1.0000
C62 C63 1.535(10)
C62 C64 1.522(10)
C63 H9EA 0.9800
C63 H0FA 0.9800
C63 H1FA 0.9800
C64 H2FA 0.9800
C64 H3FA 0.9800
C64 H4FA 0.9800
C65 H5FA 1.0000
C65 C66 1.532(9)
C65 C67 1.525(9)
C66 H6FA 0.9800
C66 H7FA 0.9800
C66 H8FA 0.9800
C67 H9FA 0.9800
C67 H0GA 0.9800
C67 H1GA 0.9800
C68 H2GA 1.0000
C68 C69 1.551(9)
C68 C70 1.542(11)
C69 H3GA 0.9800
C69 H4GA 0.9800
C69 H5GA 0.9800
C70 H6GA 0.9800
C70 H7GA 0.9800
C70 H8GA 0.9800
Rh1 Cl1 2.420(2)
Rh1 P1 2.323(2)
Rh1 P2 2.323(2)
Rh1 C36 1.820(8)
P1 C12 1.840(6)
P1 C24 1.862(7)
P1 C27 1.873(7)
P2 C18 1.852(7)
P2 C30 1.850(6)
P2 C33 1.848(7)
O1 C36 1.110(9)
C1 H 0.9500
C1 C2 1.354(10)
C1 C6 1.420(9)
C2 C3 1.407(8)
C2 C7 1.503(9)
C3 HA 0.9500
C3 C4 1.399(7)
C4 C5 1.394(8)
C4 C19 1.528(7)
C5 HB 0.9500
C5 C6 1.415(9)
C6 C13 1.469(10)
C7 C8 1.376(8)
C7 C12 1.428(9)
C8 HC 0.9500
C8 C9 1.389(9)
C9 HD 0.9500
C9 C10 1.411(10)
C10 HE 0.9500
C10 C11 1.360(8)
C11 HF 0.9500
C11 C12 1.424(8)
C13 C14 1.415(9)
C13 C18 1.423(9)
C14 HG 0.9500
C14 C15 1.413(9)
C15 HH 0.9500
C15 C16 1.367(9)
C16 HI 0.9500
C16 C17 1.435(9)
C17 HJ 0.9500
C17 C18 1.356(10)
C19 C20 1.542(9)
C19 C21 1.543(6)
C19 C22 1.535(7)
C20 HK 0.9800
C20 HL 0.9800
C20 HM 0.9800
C21 HN 0.9800
C21 HO 0.9800
C21 HP 0.9800
C22 HQ 0.9800
C22 HR 0.9800
C22 HS 0.9800
C24 HT 1.0000
C24 C25 1.518(9)
C24 C26 1.529(10)
C25 HU 0.9800
C25 HV 0.9800
C25 HW 0.9800
C26 HX 0.9800
C26 HY 0.9800
C26 HZ 0.9800
C27 H0AA 1.0000
C27 C28 1.521(10)
C27 C29 1.519(12)
C28 H1AA 0.9800
C28 H2AA 0.9800
C28 H3AA 0.9800
C29 H4AA 0.9800
C29 H5AA 0.9800
C29 H6AA 0.9800
C30 H7AA 1.0000
C30 C31 1.545(9)
C30 C32 1.514(9)
C31 H8AA 0.9800
C31 H9AA 0.9800
C31 H0BA 0.9800
C32 H1BA 0.9800
C32 H2BA 0.9800
C32 H3BA 0.9800
C33 H4BA 1.0000
C33 C34 1.533(10)
C33 C35 1.531(10)
C34 H5BA 0.9800
C34 H6BA 0.9800
C34 H7BA 0.9800
C35 H8BA 0.9800
C35 H9BA 0.9800
C35 H0CA 0.9800
Rh4 Cl4 2.416(2)
Rh4 P7 2.3227(19)
Rh4 P8 2.3220(19)
Rh4 C107 2.817(7)
Rh4 C141 1.791(5)
P7 C118 1.833(6)
P7 C129 1.867(7)
P7 C132 1.837(7)
P8 C124 1.826(7)
P8 C135 1.873(6)
P8 C138 1.872(7)
O4 C141 1.159(8)
C107 H107 0.9500
C107 C108 1.382(9)
C107 C112 1.434(9)
C108 C109 1.383(9)
C108 C119 1.519(10)
C109 H109 0.9500
C109 C110 1.370(8)
C110 C111 1.395(7)
C110 C125 1.549(7)
C111 H111 0.9500
C111 C112 1.391(8)
C112 C113 1.501(9)
C113 C114 1.421(8)
C113 C118 1.415(9)
C114 H114 0.9500
C114 C115 1.387(9)
C115 H115 0.9500
C115 C116 1.366(10)
C116 H116 0.9500
C116 C117 1.407(8)
C117 H117 0.9500
C117 C118 1.382(9)
C119 C120 1.388(10)
C119 C124 1.418(9)
C120 H120 0.9500
C120 C121 1.357(10)
C121 H121 0.9500
C121 C122 1.391(9)
C122 H122 0.9500
C122 C123 1.349(10)
C123 H123 0.9500
C123 C124 1.440(9)
C125 C126 1.533(9)
C125 C127 1.515(7)
C125 C128 1.566(8)
C126 H12A 0.9800
C126 H12B 0.9800
C126 H12C 0.9800
C127 H12D 0.9800
C127 H12E 0.9800
C127 H12F 0.9800
C128 H12G 0.9800
C128 H12H 0.9800
C128 H12I 0.9800
C129 H129 1.0000
C129 C130 1.540(9)
C129 C131 1.520(9)
C130 H13A 0.9800
C130 H13B 0.9800
C130 H13C 0.9800
C131 H13D 0.9800
C131 H13E 0.9800
C131 H13F 0.9800
C132 H132 1.0000
C132 C133 1.542(10)
C132 C134 1.547(11)
C133 H13G 0.9800
C133 H13H 0.9800
C133 H13I 0.9800
C134 H13J 0.9800
C134 H13K 0.9800
C134 H13L 0.9800
C135 H135 1.0000
C135 C136 1.520(10)
C135 C137 1.559(9)
C136 H13M 0.9800
C136 H13N 0.9800
C136 H13O 0.9800
C137 H13P 0.9800
C137 H13Q 0.9800
C137 H13R 0.9800
C138 H138 1.0000
C138 C139 1.546(11)
C138 C140 1.512(10)
C139 H13S 0.9800
C139 H13T 0.9800
C139 H13U 0.9800
C140 H14A 0.9800
C140 H14B 0.9800
C140 H14C 0.9800
C03C H9MA 0.9800
C03C H0NA 0.9800
C03C H1NA 0.9800
C03C C044 1.511(7)
C03I H2NA 0.9800
C03I H3NA 0.9800
C03I H4NA 0.9800
C03I C03N 1.498(8)
C03N H5NA 0.9900
C03N H6NA 0.9900
C03N C042 1.525(6)
C042 H7NA 0.9900
C042 H8NA 0.9900
C042 C044 1.562(8)
C044 H9NA 0.9900
C044 H0OA 0.9900
